data_1566694
loop_
_publ_author_name
'Reinfandt, Niklas'
'Hauser, Adrian'
'M\"unzfeld, Luca'
'Roesky, Peter W.'

_publ_section_title
;
 From a nanoparticular solid-state material to molecular
 organo-f-element-polyarsenides
;
_journal_name_full 'Chemical Science'
_journal_paper_doi 10.1039/D1SC05797A
_journal_year 2022
_chemical_formula_moiety 'C56 H108 As7 K La2 O6 Si8, 4.5(C6 H6)'
_chemical_formula_sum 'C83 H135 As7 K La2 O6 Si8'
_chemical_formula_weight 2294.98
_space_group_crystal_system triclinic
_space_group_IT_number 2
_space_group_name_Hall '-P 1'
_space_group_name_H-M_alt 'P -1'
_atom_sites_solution_hydrogens geom
_atom_sites_solution_primary dual
_audit_creation_date 2021-05-20
_audit_creation_method
;
Olex2 1.3
(compiled 2020.11.12 svn.r5f609507 for OlexSys, GUI svn.r6272)
;
_audit_update_record
;
2021-07-06 deposited with the CCDC.	2022-01-24 downloaded from the CCDC.
;
_cell_angle_alpha 106.435(3)
_cell_angle_beta 102.572(3)
_cell_angle_gamma 100.222(3)
_cell_formula_units_Z 2
_cell_length_a 15.7346(5)
_cell_length_b 18.2731(6)
_cell_length_c 19.7473(7)
_cell_measurement_reflns_used 72192
_cell_measurement_temperature 100
_cell_measurement_theta_max 31.31
_cell_measurement_theta_min 1.91
_cell_volume 5139.0(3)
_computing_cell_refinement
;
X-Area Recipe 1.34.0.0 (STOE, 2019)
;
_computing_data_collection
;
X-Area Pilatus3_SV 1.31.154.0 (STOE, 2019)
;
_computing_data_reduction
;
X-Area Integrate 1.77.0.0 (STOE, 2019)
X-Area LANA 1.77.1.0 (STOE, 2019)
;
_computing_molecular_graphics 'Olex2 1.3 (Dolomanov et al., 2009)'
_computing_publication_material
;
STOE & Cie GmbH, X-Area, software package for collecting single-crystal or
multi-domain crystal data on STOE area-detector diffractometers, for image 
processing, for the correction and scaling of reflection intensities and 
for outlier rejection, version 1.88, Darmstadt 2019
;
_computing_structure_refinement 'SHELXL 2018/3 (Sheldrick, 2015)'
_computing_structure_solution 'SHELXT  (Sheldrick, 2015)'
_diffrn_ambient_temperature 100
_diffrn_detector Pilatus200K
_diffrn_detector_area_resol_mean 5.81
_diffrn_detector_type 'DECTRIS PILATUS 200K'
_diffrn_measured_fraction_theta_full 0.997
_diffrn_measured_fraction_theta_max 0.790
_diffrn_measurement_details
;
 464 frames, detector distance = 40 mm
;
_diffrn_measurement_device 'Eulerian 4-circle diffractometer'
_diffrn_measurement_device_type 'STOE STADIVARI'
_diffrn_measurement_method 'rotation method, \w scans'
_diffrn_radiation_collimation '0.5 mm diameter, monocapillary'
_diffrn_radiation_monochromator 'plane graphite'
_diffrn_radiation_polarisn_norm 0
_diffrn_radiation_probe x-ray
_diffrn_radiation_type 'Mo K\a'
_diffrn_radiation_wavelength 0.71073
_diffrn_reflns_av_R_equivalents 0.0401
_diffrn_reflns_av_unetI/netI 0.0611
_diffrn_reflns_Laue_measured_fraction_full 0.997
_diffrn_reflns_Laue_measured_fraction_max 0.790
_diffrn_reflns_limit_h_max 21
_diffrn_reflns_limit_h_min -22
_diffrn_reflns_limit_k_max 25
_diffrn_reflns_limit_k_min -26
_diffrn_reflns_limit_l_max 26
_diffrn_reflns_limit_l_min -25
_diffrn_reflns_number 55039
_diffrn_reflns_point_group_measured_fraction_full 0.997
_diffrn_reflns_point_group_measured_fraction_max 0.790
_diffrn_reflns_theta_full 25.242
_diffrn_reflns_theta_max 31.594
_diffrn_reflns_theta_min 1.927
_diffrn_source 'Mo Genix 3D HF'
_diffrn_source_current 1.000
_diffrn_source_power 0.050
_diffrn_source_voltage 50
_exptl_absorpt_coefficient_mu 3.234
_exptl_absorpt_correction_T_max 0.4254
_exptl_absorpt_correction_T_min 0.2472
_exptl_absorpt_correction_type multi-scan
_exptl_absorpt_process_details
;
STOE X-Red32, absorption correction by Gaussian integration, analogous to
P. Coppens, "The Evaluation of Absorption and Extinction in Single-Crystal
Structure Analysis", published in: F. R. Ahmed (Editor), "Crystallographic
Computing", Munksgaard, Copenhagen (1970), 255 - 270. Afterwards scaling of
reflection intensities was performed within STOE LANA. J. Koziskova, F. Hahn,
J. Richter, J. Kozisek, Acta Chimica Slovaca, vol. 9, no. 2, 2016, pp. 136-140.
;
_exptl_crystal_colour 'clear yellow'
_exptl_crystal_colour_lustre clear
_exptl_crystal_colour_primary yellow
_exptl_crystal_density_diffrn 1.483
_exptl_crystal_density_method 'not measured'
_exptl_crystal_description block
_exptl_crystal_F_000 2314
_exptl_crystal_size_max 0.367
_exptl_crystal_size_mid 0.31
_exptl_crystal_size_min 0.235
_refine_diff_density_max 4.346
_refine_diff_density_min -1.570
_refine_diff_density_rms 0.181
_refine_ls_extinction_method none
_refine_ls_goodness_of_fit_ref 1.027
_refine_ls_hydrogen_treatment constr
_refine_ls_matrix_type full
_refine_ls_number_parameters 1051
_refine_ls_number_reflns 27226
_refine_ls_number_restraints 222
_refine_ls_restrained_S_all 1.025
_refine_ls_R_factor_all 0.0880
_refine_ls_R_factor_gt 0.0629
_refine_ls_shift/su_max 0.001
_refine_ls_shift/su_mean 0.000
_refine_ls_structure_factor_coef Fsqd
_refine_ls_weighting_details 'w=1/[\s^2^(Fo^2^)+(0.0905P)^2^+21.4137P] where P=(Fo^2^+2Fc^2^)/3'
_refine_ls_weighting_scheme calc
_refine_ls_wR_factor_gt 0.1616
_refine_ls_wR_factor_ref 0.1760
_reflns_d_resolution_high 0.678
_reflns_d_resolution_low 10.564
_reflns_Friedel_coverage 0.000
_reflns_limit_h_max 21
_reflns_limit_h_min -22
_reflns_limit_k_max 25
_reflns_limit_k_min -26
_reflns_limit_l_max 26
_reflns_limit_l_min -25
_reflns_number_gt 19894
_reflns_number_total 27226
_reflns_threshold_expression 'I > 2\s(I)'
_cod_data_source_file d1sc05797a2.cif
_cod_data_source_block ah133
_cod_database_code 1566694
_shelx_shelxl_version_number 2018/3
_shelx_space_group_comment
;
The symmetry employed for this shelxl refinement is uniquely defined
by the following loop, which should always be used as a source of
symmetry information in preference to the above space-group names.
They are only intended as comments.
;
_shelx_estimated_absorpt_t_max 0.517
_shelx_estimated_absorpt_t_min 0.383
_olex2_refinement_description
;
1. Fixed Uiso
 At 1.2 times of:
  All C(H) groups, All C(H,H) groups
 At 1.5 times of:
  All C(H,H,H) groups
2. Uiso/Uaniso restraints and constraints
C76A \\sim C77A \\sim C78A \\sim C75A \\sim C80A \\sim C79A: within 2A with
sigma of 0.01 and sigma for terminal atoms of 0.02 within 2A
C82B \\sim C83B \\sim C84B \\sim C85B \\sim C86B \\sim C81B: within 2A with
sigma of 0.01 and sigma for terminal atoms of 0.02 within 2A
C80B \\sim C75B \\sim C76B \\sim C77B \\sim C79B \\sim C78B: within 2A with
sigma of 0.01 and sigma for terminal atoms of 0.02 within 2A
C73B \\sim C71B \\sim C72B \\sim C70B \\sim C69B \\sim C74B: within 2A with
sigma of 0.01 and sigma for terminal atoms of 0.02 within 2A
C69A \\sim C74A \\sim C73A \\sim C72A \\sim C71A \\sim C70A: within 2A with
sigma of 0.01 and sigma for terminal atoms of 0.02 within 2A
C64 \\sim C65 \\sim C66 \\sim C67 \\sim C68 \\sim C63: within 2A with sigma of
0.01 and sigma for terminal atoms of 0.02 within 2A
C17 \\sim Si3: within 2A with sigma of 0.01 and sigma for terminal atoms of
0.02 within 2A
3. Others
 Fixed Sof: C78A(0.5) H78A(0.5) C77A(0.5) H77A(0.5) C76A(0.5) H76A(0.5)
 C75A(0.5) H75A(0.5) C80A(0.5) H80A(0.5) C79A(0.5) H79A(0.5) C84B(0.5)
 H84B(0.5) C83B(0.5) H83B(0.5) C82B(0.5) H82B(0.5) C81B(0.5) H81B(0.5)
 C86B(0.5) H86B(0.5) C85B(0.5) H85B(0.5) C75B(0.5) H75B(0.5) C80B(0.5)
 H80B(0.5) C79B(0.5) H79B(0.5) C78B(0.5) H78B(0.5) C77B(0.5) H77B(0.5)
 C76B(0.5) H76B(0.5) C71B(0.5) H71B(0.5) C72B(0.5) H72B(0.5) C73B(0.5)
 H73B(0.5) C74B(0.5) H74B(0.5) C69B(0.5) H69B(0.5) C70B(0.5) H70B(0.5)
 C72A(0.5) H72A(0.5) C73A(0.5) H73A(0.5) C74A(0.5) H74A(0.5) C69A(0.5)
 H69A(0.5) C70A(0.5) H70A(0.5) C71A(0.5) H71A(0.5)
4.a Secondary CH2 refined with riding coordinates:
 C50(H50A,H50B), C56(H56A,H56B), C53(H53A,H53B), C55(H55A,H55B), C51(H51A,
 H51B), C49(H49A,H49B), C54(H54A,H54B), C52(H52A,H52B), C47(H47A,H47B),
 C45(H45A,H45B), C46(H46A,H46B), C48(H48A,H48B)
4.b Aromatic/amide H refined with riding coordinates:
 C26(H26), C35(H35), C27(H27), C4(H4), C37(H37), C5(H5), C2(H2), C13(H13),
 C15(H15), C24(H24), C16(H16), C38(H38), C60(H60), C62(H62), C65(H65), C66(H66),
  C67(H67), C68(H68), C63(H63), C64(H64), C61(H61), C57(H57), C58(H58),
 C59(H59), C78A(H78A), C77A(H77A), C76A(H76A), C75A(H75A), C80A(H80A),
 C79A(H79A), C84B(H84B), C83B(H83B), C82B(H82B), C81B(H81B), C86B(H86B),
 C85B(H85B), C75B(H75B), C80B(H80B), C79B(H79B), C78B(H78B), C77B(H77B),
 C76B(H76B), C71B(H71B), C72B(H72B), C73B(H73B), C74B(H74B), C69B(H69B),
 C70B(H70B), C72A(H72A), C73A(H73A), C74A(H74A), C69A(H69A), C70A(H70A),
 C71A(H71A)
4.c Fitted hexagon refined as free rotating group:
 C65(C66,C67,C68,C63,C64), C78A(C77A,C76A,C75A,C80A,C79A), C84B(C83B,C82B,C81B,
 C86B,C85B), C75B(C80B,C79B,C78B,C77B,C76B), C71B(C72B,C73B,C74B,C69B,C70B),
 C72A(C73A,C74A,C69A,C70A,C71A)
4.d Idealised Me refined as rotating group:
 C39(H39A,H39B,H39C), C29(H29A,H29B,H29C), C32(H32A,H32B,H32C), C30(H30A,H30B,
 H30C), C44(H44A,H44B,H44C), C41(H41A,H41B,H41C), C8(H8A,H8B,H8C), C20(H20A,
 H20B,H20C), C7(H7A,H7B,H7C), C28(H28A,H28B,H28C), C33(H33A,H33B,H33C),
 C18(H18A,H18B,H18C), C43(H43A,H43B,H43C), C42(H42A,H42B,H42C), C10(H10A,H10B,
 H10C), C31(H31A,H31B,H31C), C6(H6A,H6B,H6C), C40(H40A,H40B,H40C), C22(H22A,
 H22B,H22C), C9(H9A,H9B,H9C), C21(H21A,H21B,H21C), C19(H19A,H19B,H19C),
 C11(H11A,H11B,H11C), C17(H17A,H17B,H17C)
;
_olex2_diffrn_ambient_temperature_device 'Oxford Cryosystems'
_olex2_exptl_crystal_mounting_method 'The crystal was mounted on a MITIGEN holder in mineral oil'
_olex2_submission_special_instructions 'No special instructions were received'

loop_
_space_group_symop_operation_xyz
'x, y, z'
'-x, -y, -z'

loop_
_atom_site_label
_atom_site_type_symbol
_atom_site_fract_x
_atom_site_fract_y
_atom_site_fract_z
_atom_site_U_iso_or_equiv
_atom_site_adp_type
_atom_site_occupancy
_atom_site_site_symmetry_order
_atom_site_calc_flag
_atom_site_refinement_flags_posn
_atom_site_refinement_flags_adp
_atom_site_refinement_flags_occupancy
_atom_site_disorder_assembly
_atom_site_disorder_group
La2 La 0.77886(2) 0.75567(2) 0.34967(2) 0.02243(8) Uani 1 1 d . . . . .
La1 La 0.38066(2) 0.65310(2) 0.32343(2) 0.02446(8) Uani 1 1 d . . . . .
As3 As 0.57908(4) 0.73132(3) 0.34656(3) 0.02412(12) Uani 1 1 d . . . . .
As1 As 0.59871(4) 0.60379(3) 0.35826(3) 0.02352(12) Uani 1 1 d . . . . .
As4 As 0.70009(4) 0.57585(4) 0.28462(3) 0.02638(13) Uani 1 1 d . . . . .
As2 As 0.46208(4) 0.51340(3) 0.27313(3) 0.02496(13) Uani 1 1 d . . . . .
As5 As 0.46195(4) 0.55310(4) 0.16812(3) 0.02835(13) Uani 1 1 d . . . . .
As7 As 0.62213(4) 0.59507(4) 0.17544(3) 0.02882(14) Uani 1 1 d . . . . .
As6 As 0.54085(4) 0.69537(4) 0.21513(3) 0.02759(13) Uani 1 1 d . . . . .
K1 K 0.58100(9) 0.36999(8) 0.19234(7) 0.0285(3) Uani 1 1 d . . . . .
Si8 Si 0.89005(11) 0.69163(12) 0.16800(10) 0.0314(4) Uani 1 1 d . . . . .
Si5 Si 0.82897(11) 0.93467(11) 0.55442(10) 0.0332(4) Uani 1 1 d . . . . .
Si6 Si 0.99719(11) 0.68397(11) 0.44395(10) 0.0303(4) Uani 1 1 d . . . . .
Si2 Si 0.26758(13) 0.50109(11) 0.42396(10) 0.0329(4) Uani 1 1 d . . . . .
Si7 Si 0.71762(13) 0.93827(11) 0.27356(12) 0.0380(4) Uani 1 1 d . . . . .
Si1 Si 0.39948(12) 0.84294(11) 0.49758(12) 0.0371(4) Uani 1 1 d . . . . .
Si4 Si 0.16198(12) 0.48841(11) 0.13499(11) 0.0351(4) Uani 1 1 d . . . . .
Si3 Si 0.30274(15) 0.81861(12) 0.21217(13) 0.0410(5) Uani 1 1 d . U . . .
O1 O 0.6480(3) 0.3367(3) 0.3189(3) 0.0361(10) Uani 1 1 d . . . . .
O6 O 0.4650(3) 0.2823(3) 0.2518(3) 0.0366(10) Uani 1 1 d . . . . .
O4 O 0.5123(4) 0.3308(3) 0.0358(3) 0.0443(12) Uani 1 1 d . . . . .
O5 O 0.3957(3) 0.2978(3) 0.1166(3) 0.0403(11) Uani 1 1 d . . . . .
O3 O 0.6967(4) 0.3907(3) 0.1034(3) 0.0443(12) Uani 1 1 d . . . . .
O2 O 0.7630(3) 0.3506(3) 0.2286(3) 0.0416(11) Uani 1 1 d . . . . .
C26 C 0.8249(4) 0.7021(4) 0.4706(3) 0.0290(12) Uani 1 1 d . . . . .
H26 H 0.800901 0.647536 0.461243 0.035 Uiso 1 1 calc R U . . .
C36 C 0.8598(4) 0.7696(4) 0.2363(3) 0.0267(12) Uani 1 1 d . . . . .
C35 C 0.7815(4) 0.7969(4) 0.2216(3) 0.0262(12) Uani 1 1 d . . . . .
H35 H 0.730015 0.770219 0.180489 0.031 Uiso 1 1 calc R U . . .
C27 C 0.7846(4) 0.7620(4) 0.4959(3) 0.0296(13) Uani 1 1 d . . . . .
H27 H 0.728088 0.754856 0.506189 0.035 Uiso 1 1 calc R U . . .
C4 C 0.4359(4) 0.6199(4) 0.4574(3) 0.0319(13) Uani 1 1 d . . . . .
H4 H 0.472777 0.584120 0.458214 0.038 Uiso 1 1 calc R U . . .
C37 C 0.9188(4) 0.8276(4) 0.3025(3) 0.0286(12) Uani 1 1 d . . . . .
H37 H 0.977506 0.826086 0.326217 0.034 Uiso 1 1 calc R U . . .
C5 C 0.4669(4) 0.7015(4) 0.4764(3) 0.0306(13) Uani 1 1 d . . . . .
H5 H 0.528332 0.730015 0.491157 0.037 Uiso 1 1 calc R U . . .
C23 C 0.8422(4) 0.8371(4) 0.5041(3) 0.0277(12) Uani 1 1 d . . . . .
C2 C 0.3160(4) 0.6721(4) 0.4467(4) 0.0297(13) Uani 1 1 d . . . . .
H2 H 0.255906 0.677375 0.438733 0.036 Uiso 1 1 calc R U . . .
C13 C 0.2735(4) 0.6495(4) 0.1840(3) 0.0283(12) Uani 1 1 d . . . . .
H13 H 0.301259 0.640495 0.145227 0.034 Uiso 1 1 calc R U . . .
C14 C 0.2208(4) 0.5897(4) 0.2004(4) 0.0285(12) Uani 1 1 d . . . . .
C25 C 0.9093(4) 0.7364(4) 0.4609(3) 0.0247(11) Uani 1 1 d . . . . .
C1 C 0.3917(4) 0.7352(4) 0.4700(3) 0.0299(13) Uani 1 1 d . . . . .
C15 C 0.1956(4) 0.6304(4) 0.2635(4) 0.0303(13) Uani 1 1 d . . . . .
H15 H 0.160458 0.605955 0.288418 0.036 Uiso 1 1 calc R U . . .
C24 C 0.9179(4) 0.8185(4) 0.4826(3) 0.0261(12) Uani 1 1 d . . . . .
H24 H 0.968035 0.856216 0.482644 0.031 Uiso 1 1 calc R U . . .
C16 C 0.2306(4) 0.7110(4) 0.2826(4) 0.0312(13) Uani 1 1 d . . . . .
H16 H 0.223100 0.750550 0.322304 0.037 Uiso 1 1 calc R U . . .
C12 C 0.2797(4) 0.7248(4) 0.2329(4) 0.0308(13) Uani 1 1 d . . . . .
C3 C 0.3394(4) 0.5988(4) 0.4364(4) 0.0309(13) Uani 1 1 d . . . . .
C38 C 0.8769(4) 0.8864(4) 0.3267(3) 0.0307(13) Uani 1 1 d . . . . .
H38 H 0.902088 0.931127 0.370140 0.037 Uiso 1 1 calc R U . . .
C34 C 0.7903(4) 0.8694(3) 0.2762(3) 0.0273(12) Uani 1 1 d . . . . .
C39 C 0.6541(6) 0.9451(5) 0.3439(5) 0.0499(19) Uani 1 1 d . . . . .
H39A H 0.622624 0.891956 0.339620 0.075 Uiso 1 1 calc R U . . .
H39B H 0.610122 0.975827 0.335697 0.075 Uiso 1 1 calc R U . . .
H39C H 0.696229 0.971143 0.393266 0.075 Uiso 1 1 calc R U . . .
C50 C 0.5652(6) 0.3847(5) 0.0130(4) 0.053(2) Uani 1 1 d . . . . .
H50A H 0.566504 0.439353 0.041039 0.064 Uiso 1 1 calc R U . . .
H50B H 0.538821 0.375314 -0.039986 0.064 Uiso 1 1 calc R U . . .
C29 C 0.8774(5) 1.0127(4) 0.5214(4) 0.0426(17) Uani 1 1 d . . . . .
H29A H 0.941526 1.015891 0.527242 0.064 Uiso 1 1 calc R U . . .
H29B H 0.870264 1.063437 0.550157 0.064 Uiso 1 1 calc R U . . .
H29C H 0.846080 1.000326 0.469320 0.064 Uiso 1 1 calc R U . . .
C56 C 0.5885(5) 0.2968(5) 0.3496(4) 0.0451(18) Uani 1 1 d . . . . .
H56A H 0.613169 0.315101 0.403812 0.054 Uiso 1 1 calc R U . . .
H56B H 0.582541 0.239261 0.330453 0.054 Uiso 1 1 calc R U . . .
C32 C 1.0566(4) 0.7192(4) 0.3836(4) 0.0378(15) Uani 1 1 d . . . . .
H32A H 1.016198 0.701016 0.333453 0.057 Uiso 1 1 calc R U . . .
H32B H 1.109813 0.698352 0.383252 0.057 Uiso 1 1 calc R U . . .
H32C H 1.075385 0.777042 0.402120 0.057 Uiso 1 1 calc R U . . .
C30 C 0.7075(5) 0.9259(5) 0.5462(5) 0.0494(19) Uani 1 1 d . . . . .
H30A H 0.699104 0.977467 0.571457 0.074 Uiso 1 1 calc R U . . .
H30B H 0.685871 0.887725 0.568823 0.074 Uiso 1 1 calc R U . . .
H30C H 0.673531 0.907972 0.494109 0.074 Uiso 1 1 calc R U . . .
C44 C 0.8750(5) 0.5940(4) 0.1802(4) 0.0431(17) Uani 1 1 d . . . . .
H44A H 0.902076 0.600734 0.231920 0.065 Uiso 1 1 calc R U . . .
H44B H 0.904243 0.561317 0.149101 0.065 Uiso 1 1 calc R U . . .
H44C H 0.810528 0.568241 0.166115 0.065 Uiso 1 1 calc R U . . .
C41 C 0.6356(6) 0.9036(5) 0.1789(5) 0.052(2) Uani 1 1 d . . . . .
H41A H 0.668733 0.904216 0.142365 0.078 Uiso 1 1 calc R U . . .
H41B H 0.595448 0.938823 0.177211 0.078 Uiso 1 1 calc R U . . .
H41C H 0.599829 0.849815 0.168001 0.078 Uiso 1 1 calc R U . . .
C8 C 0.4450(6) 0.8868(5) 0.4330(5) 0.052(2) Uani 1 1 d . . . . .
H8A H 0.502618 0.874508 0.430658 0.078 Uiso 1 1 calc R U . . .
H8B H 0.453959 0.944216 0.451058 0.078 Uiso 1 1 calc R U . . .
H8C H 0.402016 0.864605 0.383777 0.078 Uiso 1 1 calc R U . . .
C20 C 0.2222(5) 0.4113(4) 0.1369(4) 0.0455(18) Uani 1 1 d . . . . .
H20A H 0.277033 0.423598 0.121973 0.068 Uiso 1 1 calc R U . . .
H20B H 0.183377 0.360193 0.102878 0.068 Uiso 1 1 calc R U . . .
H20C H 0.238451 0.408890 0.186908 0.068 Uiso 1 1 calc R U . . .
C53 C 0.3434(4) 0.2508(4) 0.1467(5) 0.0442(18) Uani 1 1 d . . . . .
H53A H 0.351064 0.196424 0.131850 0.053 Uiso 1 1 calc R U . . .
H53B H 0.278866 0.248273 0.128197 0.053 Uiso 1 1 calc R U . . .
C7 C 0.4769(5) 0.8919(4) 0.5920(4) 0.0448(17) Uani 1 1 d . . . . .
H7A H 0.447415 0.878944 0.627531 0.067 Uiso 1 1 calc R U . . .
H7B H 0.492122 0.949216 0.602926 0.067 Uiso 1 1 calc R U . . .
H7C H 0.531974 0.873513 0.595410 0.067 Uiso 1 1 calc R U . . .
C55 C 0.4996(5) 0.3130(5) 0.3296(4) 0.0414(16) Uani 1 1 d . . . . .
H55A H 0.458397 0.287533 0.352477 0.050 Uiso 1 1 calc R U . . .
H55B H 0.505520 0.370538 0.347370 0.050 Uiso 1 1 calc R U . . .
C51 C 0.4185(5) 0.3266(5) 0.0132(4) 0.052(2) Uani 1 1 d . . . . .
H51A H 0.396742 0.309215 -0.041191 0.062 Uiso 1 1 calc R U . . .
H51B H 0.408261 0.379445 0.033237 0.062 Uiso 1 1 calc R U . . .
C28 C 0.8919(5) 0.9629(5) 0.6543(4) 0.0480(18) Uani 1 1 d . . . . .
H28A H 0.956700 0.972912 0.659741 0.072 Uiso 1 1 calc R U . . .
H28B H 0.873159 0.919894 0.672525 0.072 Uiso 1 1 calc R U . . .
H28C H 0.878563 1.010788 0.682594 0.072 Uiso 1 1 calc R U . . .
C33 C 0.9477(5) 0.5754(5) 0.4003(6) 0.056(2) Uani 1 1 d . . . . .
H33A H 0.922768 0.554734 0.434520 0.085 Uiso 1 1 calc R U . . .
H33B H 0.994699 0.549606 0.388315 0.085 Uiso 1 1 calc R U . . .
H33C H 0.899736 0.564716 0.355118 0.085 Uiso 1 1 calc R U . . .
C49 C 0.6571(7) 0.3741(6) 0.0258(5) 0.062(2) Uani 1 1 d . . . . .
H49A H 0.655542 0.319219 -0.001853 0.075 Uiso 1 1 calc R U . . .
H49B H 0.694195 0.410094 0.008017 0.075 Uiso 1 1 calc R U . . .
C18 C 0.2517(6) 0.8881(5) 0.2666(6) 0.059(2) Uani 1 1 d . . . . .
H18A H 0.186855 0.864761 0.254375 0.089 Uiso 1 1 calc R U . . .
H18B H 0.261604 0.937272 0.255385 0.089 Uiso 1 1 calc R U . . .
H18C H 0.279363 0.899210 0.319192 0.089 Uiso 1 1 calc R U . . .
C43 C 0.8160(6) 0.6800(7) 0.0769(4) 0.066(3) Uani 1 1 d . . . . .
H43A H 0.753118 0.659950 0.074806 0.098 Uiso 1 1 calc R U . . .
H43B H 0.831995 0.642640 0.038266 0.098 Uiso 1 1 calc R U . . .
H43C H 0.823711 0.731223 0.069300 0.098 Uiso 1 1 calc R U . . .
C54 C 0.3743(4) 0.2871(4) 0.2285(4) 0.0388(16) Uani 1 1 d . . . . .
H54A H 0.371438 0.342904 0.243402 0.047 Uiso 1 1 calc R U . . .
H54B H 0.335649 0.258349 0.250930 0.047 Uiso 1 1 calc R U . . .
C42 C 1.0093(5) 0.7260(5) 0.1723(5) 0.0470(19) Uani 1 1 d . . . . .
H42A H 1.018455 0.775703 0.161784 0.070 Uiso 1 1 calc R U . . .
H42B H 1.025222 0.686190 0.135690 0.070 Uiso 1 1 calc R U . . .
H42C H 1.047488 0.734449 0.221554 0.070 Uiso 1 1 calc R U . . .
C10 C 0.3346(7) 0.4269(5) 0.4146(6) 0.062(2) Uani 1 1 d . . . . .
H10A H 0.363486 0.427836 0.375559 0.093 Uiso 1 1 calc R U . . .
H10B H 0.294830 0.374327 0.402143 0.093 Uiso 1 1 calc R U . . .
H10C H 0.380798 0.439320 0.461271 0.093 Uiso 1 1 calc R U . . .
C52 C 0.3685(6) 0.2703(5) 0.0403(4) 0.053(2) Uani 1 1 d . . . . .
H52A H 0.303019 0.264515 0.022262 0.063 Uiso 1 1 calc R U . . .
H52B H 0.380376 0.217921 0.021739 0.063 Uiso 1 1 calc R U . . .
C47 C 0.8180(5) 0.3998(5) 0.2015(5) 0.050(2) Uani 1 1 d . . . . .
H47A H 0.880526 0.394356 0.214093 0.061 Uiso 1 1 calc R U . . .
H47B H 0.819077 0.455652 0.224781 0.061 Uiso 1 1 calc R U . . .
C45 C 0.7325(5) 0.3189(5) 0.3305(5) 0.0478(19) Uani 1 1 d . . . . .
H45A H 0.725628 0.262885 0.302435 0.057 Uiso 1 1 calc R U . . .
H45B H 0.758422 0.327644 0.383435 0.057 Uiso 1 1 calc R U . . .
C46 C 0.7931(5) 0.3710(5) 0.3055(5) 0.0482(19) Uani 1 1 d . . . . .
H46A H 0.793816 0.426755 0.329202 0.058 Uiso 1 1 calc R U . . .
H46B H 0.855274 0.365367 0.320171 0.058 Uiso 1 1 calc R U . . .
C31 C 1.0819(5) 0.7052(7) 0.5330(5) 0.063(3) Uani 1 1 d . . . . .
H31A H 1.113055 0.761476 0.552726 0.095 Uiso 1 1 calc R U . . .
H31B H 1.125687 0.673910 0.525586 0.095 Uiso 1 1 calc R U . . .
H31C H 1.051722 0.691512 0.567921 0.095 Uiso 1 1 calc R U . . .
C6 C 0.2848(5) 0.8588(5) 0.4944(6) 0.061(3) Uani 1 1 d . . . . .
H6A H 0.248314 0.841652 0.442991 0.091 Uiso 1 1 calc R U . . .
H6B H 0.289997 0.914975 0.517987 0.091 Uiso 1 1 calc R U . . .
H6C H 0.256025 0.828130 0.520480 0.091 Uiso 1 1 calc R U . . .
C48 C 0.7813(6) 0.3761(5) 0.1198(5) 0.052(2) Uani 1 1 d . . . . .
H48A H 0.822229 0.406591 0.100167 0.063 Uiso 1 1 calc R U . . .
H48B H 0.776454 0.319318 0.096690 0.063 Uiso 1 1 calc R U . . .
C40 C 0.7923(6) 1.0385(5) 0.2947(6) 0.064(3) Uani 1 1 d . . . . .
H40A H 0.831662 1.056561 0.345245 0.095 Uiso 1 1 calc R U . . .
H40B H 0.755196 1.075528 0.289656 0.095 Uiso 1 1 calc R U . . .
H40C H 0.829049 1.035997 0.260355 0.095 Uiso 1 1 calc R U . . .
C22 C 0.0505(5) 0.4575(5) 0.1497(6) 0.060(2) Uani 1 1 d . . . . .
H22A H 0.058939 0.450177 0.197747 0.089 Uiso 1 1 calc R U . . .
H22B H 0.015773 0.407690 0.110835 0.089 Uiso 1 1 calc R U . . .
H22C H 0.017870 0.498227 0.148130 0.089 Uiso 1 1 calc R U . . .
C9 C 0.2233(8) 0.5079(6) 0.5052(6) 0.069(3) Uani 1 1 d . . . . .
H9A H 0.273075 0.516626 0.548699 0.104 Uiso 1 1 calc R U . . .
H9B H 0.178730 0.458615 0.495640 0.104 Uiso 1 1 calc R U . . .
H9C H 0.194980 0.551963 0.514032 0.104 Uiso 1 1 calc R U . . .
C21 C 0.1390(9) 0.4980(6) 0.0413(5) 0.080(3) Uani 1 1 d . . . . .
H21A H 0.120013 0.546667 0.043124 0.120 Uiso 1 1 calc R U . . .
H21B H 0.091003 0.452587 0.006499 0.120 Uiso 1 1 calc R U . . .
H21C H 0.193768 0.499900 0.025264 0.120 Uiso 1 1 calc R U . . .
C19 C 0.2353(9) 0.7952(7) 0.1131(6) 0.078(3) Uani 1 1 d . . . . .
H19A H 0.261965 0.761721 0.080048 0.118 Uiso 1 1 calc R U . . .
H19B H 0.236023 0.844360 0.102211 0.118 Uiso 1 1 calc R U . . .
H19C H 0.172977 0.767345 0.105797 0.118 Uiso 1 1 calc R U . . .
C11 C 0.1657(6) 0.4687(6) 0.3409(6) 0.068(3) Uani 1 1 d . . . . .
H11A H 0.125583 0.503448 0.350040 0.101 Uiso 1 1 calc R U . . .
H11B H 0.133531 0.414279 0.332096 0.101 Uiso 1 1 calc R U . . .
H11C H 0.185160 0.471627 0.297682 0.101 Uiso 1 1 calc R U . . .
C17 C 0.4197(7) 0.8650(6) 0.2264(8) 0.085(3) Uani 1 1 d . U . . .
H17A H 0.449849 0.888909 0.279341 0.128 Uiso 1 1 calc R U . . .
H17B H 0.423425 0.906019 0.203374 0.128 Uiso 1 1 calc R U . . .
H17C H 0.449117 0.825326 0.204266 0.128 Uiso 1 1 calc R U . . .
C60 C 1.0443(8) 0.7566(7) 0.7809(7) 0.079(3) Uani 1 1 d . . . . .
H60 H 1.100171 0.752725 0.808013 0.095 Uiso 1 1 calc R U . . .
C62 C 0.9575(8) 0.7769(7) 0.6746(7) 0.077(3) Uani 1 1 d . . . . .
H62 H 0.953363 0.785991 0.629120 0.092 Uiso 1 1 calc R U . . .
C65 C 0.2937(7) 0.0141(5) 0.0989(4) 0.106(3) Uani 1 1 d G U . . .
H65 H 0.288449 -0.014359 0.049180 0.128 Uiso 1 1 calc R U . . .
C66 C 0.2182(5) 0.0312(5) 0.1190(5) 0.098(3) Uani 1 1 d G U . . .
H66 H 0.161354 0.014449 0.082924 0.117 Uiso 1 1 calc R U . . .
C67 C 0.2258(6) 0.0728(5) 0.1918(5) 0.104(3) Uani 1 1 d G U . . .
H67 H 0.174238 0.084458 0.205459 0.125 Uiso 1 1 calc R U . . .
C68 C 0.3090(7) 0.0972(5) 0.2445(4) 0.098(3) Uani 1 1 d G U . . .
H68 H 0.314217 0.125660 0.294251 0.117 Uiso 1 1 calc R U . . .
C63 C 0.3845(5) 0.0801(5) 0.2245(5) 0.096(3) Uani 1 1 d G U . . .
H63 H 0.441313 0.096852 0.260508 0.115 Uiso 1 1 calc R U . . .
C64 C 0.3768(5) 0.0385(5) 0.1517(5) 0.097(3) Uani 1 1 d G U . . .
H64 H 0.428431 0.026843 0.137973 0.117 Uiso 1 1 calc R U . . .
C61 C 1.0381(8) 0.7760(7) 0.7189(8) 0.085(3) Uani 1 1 d . . . . .
H61 H 1.091564 0.789610 0.705423 0.103 Uiso 1 1 calc R U . . .
C57 C 0.8838(9) 0.7637(7) 0.7002(9) 0.093(4) Uani 1 1 d . . . . .
H57 H 0.827994 0.767372 0.672812 0.112 Uiso 1 1 calc R U . . .
C58 C 0.8869(8) 0.7458(7) 0.7626(8) 0.088(4) Uani 1 1 d . . . . .
H58 H 0.833585 0.735678 0.777274 0.106 Uiso 1 1 calc R U . . .
C59 C 0.9666(10) 0.7424(7) 0.8045(9) 0.100(4) Uani 1 1 d . . . . .
H59 H 0.969550 0.730622 0.848700 0.119 Uiso 1 1 calc R U . . .
C78A C 0.8436(8) 0.8955(10) 0.0294(8) 0.079(5) Uani 0.5 1 d G U P A 1
H78A H 0.786245 0.892343 -0.000886 0.095 Uiso 0.5 1 calc R U P A 1
C77A C 0.8629(10) 0.9260(10) 0.1056(9) 0.087(5) Uani 0.5 1 d G U P A 1
H77A H 0.818780 0.943621 0.127352 0.104 Uiso 0.5 1 calc R U P A 1
C76A C 0.9469(11) 0.9307(10) 0.1499(6) 0.086(5) Uani 0.5 1 d G U P A 1
H76A H 0.960095 0.951508 0.201961 0.103 Uiso 0.5 1 calc R U P A 1
C75A C 1.0115(9) 0.9049(10) 0.1180(9) 0.090(5) Uani 0.5 1 d G U P A 1
H75A H 1.068878 0.908118 0.148333 0.107 Uiso 0.5 1 calc R U P A 1
C80A C 0.9922(9) 0.8745(9) 0.0419(9) 0.089(5) Uani 0.5 1 d G U P A 1
H80A H 1.036345 0.856839 0.020095 0.107 Uiso 0.5 1 calc R U P A 1
C79A C 0.9082(10) 0.8698(9) -0.0025(6) 0.084(5) Uani 0.5 1 d G U P A 1
H79A H 0.895030 0.848952 -0.054515 0.101 Uiso 0.5 1 calc R U P A 1
C84B C 0.8108(8) 0.9536(9) 0.0649(9) 0.090(5) Uani 0.5 1 d G U P B -2
H84B H 0.752602 0.944365 0.032679 0.109 Uiso 0.5 1 calc R U P B -2
C83B C 0.8284(9) 0.9014(8) 0.1022(10) 0.079(5) Uani 0.5 1 d G U P B -2
H83B H 0.782295 0.856547 0.095547 0.095 Uiso 0.5 1 calc R U P B -2
C82B C 0.9136(10) 0.9149(8) 0.1493(9) 0.073(5) Uani 0.5 1 d G U P B -2
H82B H 0.925648 0.879233 0.174865 0.088 Uiso 0.5 1 calc R U P B -2
C81B C 0.9811(8) 0.9805(9) 0.1591(8) 0.082(4) Uani 0.5 1 d G U P B -2
H81B H 1.039308 0.989739 0.191315 0.099 Uiso 0.5 1 calc R U P B -2
C86B C 0.9635(9) 1.0327(8) 0.1218(9) 0.090(5) Uani 0.5 1 d G U P B -2
H86B H 1.009617 1.077558 0.128447 0.108 Uiso 0.5 1 calc R U P B -2
C85B C 0.8783(10) 1.0192(8) 0.0747(9) 0.089(5) Uani 0.5 1 d G U P B -2
H85B H 0.866265 1.054872 0.049129 0.107 Uiso 0.5 1 calc R U P B -2
C75B C 0.9550(12) 0.8581(14) -0.0318(14) 0.143(7) Uani 0.5 1 d G U P C -2
H75B H 0.898611 0.869514 -0.030496 0.171 Uiso 0.5 1 calc R U P C -2
C80B C 0.9760(15) 0.7949(13) -0.0120(13) 0.142(7) Uani 0.5 1 d G U P C -2
H80B H 0.934060 0.763068 0.002791 0.171 Uiso 0.5 1 calc R U P C -2
C79B C 1.0584(16) 0.7782(12) -0.0139(13) 0.140(7) Uani 0.5 1 d G U P C -2
H79B H 1.072840 0.734945 -0.000356 0.169 Uiso 0.5 1 calc R U P C -2
C78B C 1.1198(12) 0.8247(13) -0.0355(13) 0.136(7) Uani 0.5 1 d G U P C -2
H78B H 1.176172 0.813268 -0.036791 0.163 Uiso 0.5 1 calc R U P C -2
C77B C 1.0988(14) 0.8879(13) -0.0553(12) 0.134(7) Uani 0.5 1 d G U P C -2
H77B H 1.140725 0.919715 -0.070078 0.161 Uiso 0.5 1 calc R U P C -2
C76B C 1.0163(15) 0.9046(12) -0.0534(13) 0.139(7) Uani 0.5 1 d G U P C -2
H76B H 1.001945 0.947839 -0.066932 0.167 Uiso 0.5 1 calc R U P C -2
C71B C 0.5386(8) 0.1250(7) 0.0092(7) 0.062(4) Uani 0.5 1 d G U P D -1
H71B H 0.500777 0.143383 -0.023138 0.075 Uiso 0.5 1 calc R U P D -1
C72B C 0.6082(9) 0.1784(5) 0.0682(7) 0.061(4) Uani 0.5 1 d G U P D -1
H72B H 0.617959 0.233396 0.076181 0.074 Uiso 0.5 1 calc R U P D -1
C73B C 0.6635(8) 0.1515(6) 0.1156(6) 0.070(4) Uani 0.5 1 d G U P D -1
H73B H 0.711037 0.188015 0.155879 0.084 Uiso 0.5 1 calc R U P D -1
C74B C 0.6491(9) 0.0710(7) 0.1039(7) 0.070(4) Uani 0.5 1 d G U P D -1
H74B H 0.686933 0.052621 0.136258 0.084 Uiso 0.5 1 calc R U P D -1
C69B C 0.5795(9) 0.0176(5) 0.0449(7) 0.073(4) Uani 0.5 1 d G U P D -1
H69B H 0.569752 -0.037393 0.036940 0.087 Uiso 0.5 1 calc R U P D -1
C70B C 0.5242(8) 0.0445(6) -0.0024(6) 0.071(4) Uani 0.5 1 d G U P D -1
H70B H 0.476674 0.007987 -0.042759 0.085 Uiso 0.5 1 calc R U P D -1
C72A C 0.6444(10) 0.1623(8) 0.0470(6) 0.074(4) Uani 0.5 1 d G U P E 2
H72A H 0.647697 0.173453 0.003317 0.089 Uiso 0.5 1 calc R U P E 2
C73A C 0.5766(8) 0.1799(7) 0.0787(8) 0.069(4) Uani 0.5 1 d G U P E 2
H73A H 0.533666 0.203147 0.056805 0.083 Uiso 0.5 1 calc R U P E 2
C74A C 0.5718(8) 0.1636(7) 0.1426(8) 0.061(4) Uani 0.5 1 d G U P E 2
H74A H 0.525462 0.175701 0.164330 0.073 Uiso 0.5 1 calc R U P E 2
C69A C 0.6346(9) 0.1297(7) 0.1747(6) 0.068(4) Uani 0.5 1 d G U P E 2
H69A H 0.631289 0.118562 0.218367 0.082 Uiso 0.5 1 calc R U P E 2
C70A C 0.7024(8) 0.1121(8) 0.1429(7) 0.071(4) Uani 0.5 1 d G U P E 2
H70A H 0.745321 0.088868 0.164880 0.085 Uiso 0.5 1 calc R U P E 2
C71A C 0.7072(8) 0.1284(9) 0.0791(8) 0.076(4) Uani 0.5 1 d G U P E 2
H71A H 0.753526 0.116312 0.057356 0.092 Uiso 0.5 1 calc R U P E 2

loop_
_atom_site_aniso_label
_atom_site_aniso_U_11
_atom_site_aniso_U_22
_atom_site_aniso_U_33
_atom_site_aniso_U_23
_atom_site_aniso_U_13
_atom_site_aniso_U_12
La2 0.01880(14) 0.02417(16) 0.02351(16) 0.00655(12) 0.00459(11) 0.00752(11)
La1 0.02097(15) 0.02611(17) 0.02950(18) 0.01103(13) 0.00740(12) 0.01080(12)
As3 0.0198(3) 0.0235(3) 0.0279(3) 0.0057(2) 0.0060(2) 0.0083(2)
As1 0.0215(3) 0.0259(3) 0.0236(3) 0.0075(2) 0.0049(2) 0.0103(2)
As4 0.0229(3) 0.0255(3) 0.0307(3) 0.0059(2) 0.0081(2) 0.0111(2)
As2 0.0233(3) 0.0237(3) 0.0275(3) 0.0074(2) 0.0061(2) 0.0084(2)
As5 0.0274(3) 0.0296(3) 0.0240(3) 0.0061(2) 0.0030(2) 0.0072(2)
As7 0.0300(3) 0.0304(3) 0.0267(3) 0.0069(3) 0.0111(2) 0.0096(2)
As6 0.0269(3) 0.0277(3) 0.0290(3) 0.0114(2) 0.0054(2) 0.0089(2)
K1 0.0307(6) 0.0297(7) 0.0260(6) 0.0106(5) 0.0060(5) 0.0100(5)
Si8 0.0282(8) 0.0425(10) 0.0278(9) 0.0122(8) 0.0095(7) 0.0170(7)
Si5 0.0262(8) 0.0352(10) 0.0312(9) 0.0008(7) 0.0063(7) 0.0101(7)
Si6 0.0230(7) 0.0342(9) 0.0364(10) 0.0140(8) 0.0064(7) 0.0127(7)
Si2 0.0421(10) 0.0289(9) 0.0340(10) 0.0138(7) 0.0154(8) 0.0136(7)
Si7 0.0384(10) 0.0300(9) 0.0514(12) 0.0184(9) 0.0126(9) 0.0150(8)
Si1 0.0279(8) 0.0268(9) 0.0504(12) 0.0068(8) 0.0053(8) 0.0091(7)
Si4 0.0359(9) 0.0299(9) 0.0361(10) 0.0087(8) 0.0042(8) 0.0114(7)
Si3 0.0533(12) 0.0321(10) 0.0539(13) 0.0236(9) 0.0266(10) 0.0216(9)
O1 0.032(2) 0.043(3) 0.033(2) 0.020(2) 0.0006(19) 0.0088(19)
O6 0.030(2) 0.040(3) 0.041(3) 0.014(2) 0.0096(19) 0.0105(19)
O4 0.065(3) 0.043(3) 0.028(2) 0.015(2) 0.008(2) 0.021(2)
O5 0.038(2) 0.037(3) 0.036(3) 0.008(2) -0.006(2) 0.011(2)
O3 0.057(3) 0.037(3) 0.043(3) 0.012(2) 0.025(2) 0.011(2)
O2 0.035(2) 0.034(3) 0.056(3) 0.017(2) 0.012(2) 0.008(2)
C26 0.023(3) 0.040(3) 0.025(3) 0.014(3) 0.003(2) 0.011(2)
C36 0.025(3) 0.030(3) 0.028(3) 0.012(2) 0.009(2) 0.008(2)
C35 0.024(3) 0.027(3) 0.029(3) 0.012(2) 0.009(2) 0.006(2)
C27 0.025(3) 0.043(4) 0.019(3) 0.010(3) 0.007(2) 0.007(2)
C4 0.038(3) 0.038(4) 0.030(3) 0.018(3) 0.014(3) 0.021(3)
C37 0.019(3) 0.039(3) 0.032(3) 0.018(3) 0.007(2) 0.008(2)
C5 0.027(3) 0.039(4) 0.028(3) 0.011(3) 0.009(2) 0.014(3)
C23 0.025(3) 0.032(3) 0.024(3) 0.007(2) 0.004(2) 0.010(2)
C2 0.029(3) 0.033(3) 0.034(3) 0.014(3) 0.015(2) 0.016(2)
C13 0.027(3) 0.034(3) 0.026(3) 0.010(2) 0.006(2) 0.014(2)
C14 0.023(3) 0.032(3) 0.035(3) 0.015(3) 0.006(2) 0.014(2)
C25 0.018(2) 0.033(3) 0.025(3) 0.011(2) 0.003(2) 0.011(2)
C1 0.027(3) 0.036(3) 0.027(3) 0.007(3) 0.009(2) 0.015(2)
C15 0.023(3) 0.042(4) 0.033(3) 0.022(3) 0.007(2) 0.013(2)
C24 0.016(2) 0.035(3) 0.019(3) 0.004(2) -0.001(2) 0.003(2)
C16 0.030(3) 0.038(3) 0.031(3) 0.013(3) 0.008(2) 0.020(3)
C12 0.028(3) 0.030(3) 0.039(4) 0.014(3) 0.009(3) 0.013(2)
C3 0.035(3) 0.030(3) 0.035(3) 0.014(3) 0.017(3) 0.016(3)
C38 0.031(3) 0.025(3) 0.028(3) 0.005(2) 0.003(2) 0.003(2)
C34 0.030(3) 0.023(3) 0.030(3) 0.011(2) 0.007(2) 0.007(2)
C39 0.057(5) 0.040(4) 0.059(5) 0.010(4) 0.025(4) 0.025(4)
C50 0.086(6) 0.050(5) 0.029(4) 0.019(3) 0.018(4) 0.021(4)
C29 0.037(3) 0.036(4) 0.047(4) 0.002(3) 0.007(3) 0.014(3)
C56 0.056(4) 0.055(5) 0.033(4) 0.028(3) 0.012(3) 0.013(4)
C32 0.029(3) 0.042(4) 0.044(4) 0.012(3) 0.013(3) 0.015(3)
C30 0.031(3) 0.054(5) 0.059(5) 0.009(4) 0.014(3) 0.015(3)
C44 0.043(4) 0.038(4) 0.049(4) 0.006(3) 0.025(3) 0.013(3)
C41 0.054(5) 0.060(5) 0.062(5) 0.038(4) 0.019(4) 0.033(4)
C8 0.055(5) 0.038(4) 0.054(5) 0.020(4) -0.002(4) 0.003(3)
C20 0.048(4) 0.033(4) 0.048(4) 0.004(3) 0.007(3) 0.019(3)
C53 0.025(3) 0.034(4) 0.065(5) 0.014(4) -0.001(3) 0.007(3)
C7 0.051(4) 0.036(4) 0.042(4) 0.004(3) 0.016(3) 0.009(3)
C55 0.047(4) 0.044(4) 0.035(4) 0.012(3) 0.016(3) 0.011(3)
C51 0.052(4) 0.056(5) 0.040(4) 0.014(4) -0.006(3) 0.023(4)
C28 0.052(4) 0.047(5) 0.036(4) 0.002(3) 0.008(3) 0.013(3)
C33 0.046(4) 0.039(4) 0.092(7) 0.023(4) 0.026(4) 0.020(3)
C49 0.097(7) 0.054(5) 0.037(4) 0.016(4) 0.030(5) 0.005(5)
C18 0.056(5) 0.036(4) 0.092(7) 0.015(4) 0.030(5) 0.023(4)
C43 0.069(6) 0.108(8) 0.034(4) 0.021(5) 0.016(4) 0.057(6)
C54 0.027(3) 0.031(3) 0.058(5) 0.016(3) 0.008(3) 0.009(3)
C42 0.030(3) 0.060(5) 0.065(5) 0.032(4) 0.024(3) 0.017(3)
C10 0.077(6) 0.046(5) 0.083(7) 0.029(5) 0.040(5) 0.031(4)
C52 0.054(5) 0.050(5) 0.038(4) 0.002(4) -0.005(3) 0.016(4)
C47 0.033(4) 0.040(4) 0.083(6) 0.024(4) 0.023(4) 0.010(3)
C45 0.037(4) 0.057(5) 0.051(5) 0.028(4) 0.000(3) 0.016(3)
C46 0.029(3) 0.045(4) 0.065(5) 0.018(4) 0.002(3) 0.011(3)
C31 0.039(4) 0.108(8) 0.045(5) 0.023(5) 0.003(3) 0.038(5)
C6 0.035(4) 0.038(4) 0.094(7) -0.002(4) 0.013(4) 0.016(3)
C48 0.059(5) 0.033(4) 0.071(6) 0.011(4) 0.042(4) 0.007(3)
C40 0.068(6) 0.033(4) 0.103(8) 0.027(5) 0.036(5) 0.024(4)
C22 0.034(4) 0.044(5) 0.087(7) 0.008(5) 0.015(4) 0.006(3)
C9 0.104(8) 0.048(5) 0.077(7) 0.029(5) 0.057(6) 0.016(5)
C21 0.136(10) 0.048(5) 0.033(4) 0.007(4) -0.008(5) 0.018(6)
C19 0.126(10) 0.067(7) 0.061(6) 0.036(5) 0.039(6) 0.029(6)
C11 0.063(6) 0.059(6) 0.078(7) 0.034(5) 0.011(5) 0.003(4)
C17 0.066(6) 0.064(6) 0.168(10) 0.075(7) 0.061(6) 0.029(5)
C60 0.084(8) 0.071(7) 0.090(8) 0.034(6) 0.024(6) 0.032(6)
C62 0.072(7) 0.077(7) 0.096(9) 0.031(6) 0.037(6) 0.033(6)
C65 0.128(7) 0.077(6) 0.102(7) 0.025(6) 0.011(6) 0.033(6)
C66 0.113(7) 0.075(6) 0.103(7) 0.040(5) 0.019(6) 0.017(6)
C67 0.128(7) 0.077(6) 0.104(7) 0.040(6) 0.026(6) 0.007(6)
C68 0.133(7) 0.069(6) 0.093(6) 0.049(5) 0.018(6) 0.011(6)
C63 0.121(7) 0.070(6) 0.091(6) 0.044(5) 0.004(6) 0.014(5)
C64 0.118(7) 0.072(6) 0.105(7) 0.037(5) 0.018(6) 0.037(5)
C61 0.079(8) 0.083(8) 0.108(10) 0.032(7) 0.051(7) 0.027(6)
C57 0.087(8) 0.060(7) 0.141(13) 0.043(8) 0.032(8) 0.024(6)
C58 0.076(7) 0.065(7) 0.137(12) 0.042(8) 0.048(8) 0.019(6)
C59 0.107(10) 0.074(8) 0.153(14) 0.062(9) 0.062(10) 0.038(7)
C78A 0.080(9) 0.074(9) 0.075(9) 0.033(8) 0.021(7) -0.010(8)
C77A 0.089(9) 0.080(9) 0.076(9) 0.025(8) 0.021(8) -0.011(8)
C76A 0.096(10) 0.082(10) 0.069(9) 0.033(8) 0.021(8) -0.015(9)
C75A 0.087(9) 0.084(9) 0.084(9) 0.035(8) 0.014(8) -0.012(8)
C80A 0.090(9) 0.081(9) 0.085(9) 0.033(8) 0.020(8) -0.010(8)
C79A 0.087(9) 0.079(9) 0.081(9) 0.032(8) 0.025(7) -0.005(8)
C84B 0.085(9) 0.072(8) 0.111(10) 0.043(8) 0.012(8) 0.010(7)
C83B 0.080(9) 0.058(8) 0.101(10) 0.045(8) 0.016(8) 0.003(7)
C82B 0.075(9) 0.059(8) 0.091(10) 0.049(7) 0.016(8) -0.001(7)
C81B 0.083(8) 0.064(8) 0.100(10) 0.048(8) 0.018(8) -0.006(7)
C86B 0.084(9) 0.062(8) 0.116(10) 0.039(8) 0.013(8) 0.006(7)
C85B 0.086(9) 0.067(8) 0.113(10) 0.048(8) 0.010(8) 0.010(7)
C75B 0.138(13) 0.115(13) 0.155(14) 0.028(12) 0.069(12) -0.023(12)
C80B 0.143(13) 0.111(13) 0.150(14) 0.029(12) 0.062(13) -0.025(12)
C79B 0.147(14) 0.105(13) 0.146(14) 0.026(11) 0.057(13) -0.018(12)
C78B 0.143(13) 0.102(13) 0.143(14) 0.026(11) 0.057(12) -0.014(11)
C77B 0.135(13) 0.107(13) 0.145(14) 0.027(11) 0.061(12) -0.013(12)
C76B 0.134(13) 0.114(13) 0.151(14) 0.024(11) 0.069(12) -0.018(11)
C71B 0.070(8) 0.050(7) 0.057(7) 0.018(6) 0.003(6) 0.010(6)
C72B 0.071(8) 0.047(7) 0.060(8) 0.021(6) 0.007(7) 0.008(6)
C73B 0.081(8) 0.049(7) 0.060(7) 0.017(6) 0.000(7) -0.001(7)
C74B 0.084(8) 0.048(7) 0.065(8) 0.027(6) -0.011(7) 0.009(6)
C69B 0.086(8) 0.049(7) 0.062(8) 0.022(6) -0.010(7) -0.001(6)
C70B 0.079(8) 0.053(7) 0.059(7) 0.012(6) -0.001(7) 0.002(7)
C72A 0.079(9) 0.051(7) 0.081(9) 0.018(7) 0.014(7) 0.005(7)
C73A 0.074(8) 0.037(7) 0.083(9) 0.016(7) 0.009(7) 0.007(6)
C74A 0.064(7) 0.030(6) 0.076(8) -0.002(6) 0.029(7) 0.005(5)
C69A 0.075(8) 0.044(7) 0.070(8) 0.005(6) 0.018(7) 0.003(6)
C70A 0.075(8) 0.053(7) 0.073(8) 0.008(7) 0.017(7) 0.016(6)
C71A 0.073(8) 0.063(8) 0.077(8) 0.005(7) 0.018(7) 0.013(7)

loop_
_atom_type_symbol
_atom_type_description
_atom_type_scat_dispersion_real
_atom_type_scat_dispersion_imag
_atom_type_scat_source
C C 0.0033 0.0016 'International Tables Vol C Tables 4.2.6.8 and 6.1.1.4'
H H 0.0000 0.0000 'International Tables Vol C Tables 4.2.6.8 and 6.1.1.4'
As As 0.0499 2.0058 'International Tables Vol C Tables 4.2.6.8 and 6.1.1.4'
K K 0.2009 0.2494 'International Tables Vol C Tables 4.2.6.8 and 6.1.1.4'
La La -0.2871 2.4523 'International Tables Vol C Tables 4.2.6.8 and 6.1.1.4'
O O 0.0106 0.0060 'International Tables Vol C Tables 4.2.6.8 and 6.1.1.4'
Si Si 0.0817 0.0704 'International Tables Vol C Tables 4.2.6.8 and 6.1.1.4'

loop_
_exptl_crystal_face_index_h
_exptl_crystal_face_index_k
_exptl_crystal_face_index_l
_exptl_crystal_face_perp_dist
1 -10 1 0.1220
-1 5 0 0.1130
-6 -1 0 0.1530
7 3 0 0.1740
1 -1 4 0.1780
3 1 -6 0.1600
-3 -1 7 0.2460
1 2 -8 0.1890

loop_
_geom_angle_atom_site_label_1
_geom_angle_atom_site_label_2
_geom_angle_atom_site_label_3
_geom_angle
_geom_angle_site_symmetry_1
_geom_angle_site_symmetry_3
_geom_angle_publ_flag
As4 La2 As3 75.369(17) . . ?
C26 La2 As3 93.62(12) . . ?
C26 La2 As4 75.56(14) . . ?
C26 La2 C36 133.74(17) . . ?
C26 La2 C35 162.44(17) . . ?
C26 La2 C27 28.33(18) . . ?
C26 La2 C23 48.17(18) . . ?
C26 La2 C34 154.29(18) . . ?
C36 La2 As3 128.96(12) . . ?
C36 La2 As4 96.38(12) . . ?
C35 La2 As3 102.70(11) . . ?
C35 La2 As4 102.12(12) . . ?
C35 La2 C36 28.70(16) . . ?
C35 La2 C23 135.42(18) . . ?
C35 La2 C34 28.75(17) . . ?
C27 La2 As3 77.44(12) . . ?
C27 La2 As4 93.89(14) . . ?
C27 La2 C36 153.38(17) . . ?
C27 La2 C35 163.52(19) . . ?
C27 La2 C23 29.56(18) . . ?
C27 La2 C34 134.79(18) . . ?
C37 La2 As3 146.24(12) . . ?
C37 La2 As4 119.64(13) . . ?
C37 La2 C26 118.72(17) . . ?
C37 La2 C36 29.05(17) . . ?
C37 La2 C35 46.89(16) . . ?
C37 La2 C27 126.86(17) . . ?
C37 La2 C23 100.79(18) . . ?
C37 La2 C34 47.59(17) . . ?
C23 La2 As3 93.69(12) . . ?
C23 La2 As4 122.18(13) . . ?
C23 La2 C36 129.81(17) . . ?
C23 La2 C34 108.33(18) . . ?
C25 La2 As3 122.59(12) . . ?
C25 La2 As4 90.06(12) . . ?
C25 La2 C26 29.58(16) . . ?
C25 La2 C36 107.41(16) . . ?
C25 La2 C35 134.71(16) . . ?
C25 La2 C27 47.98(17) . . ?
C25 La2 C37 89.14(17) . . ?
C25 La2 C23 48.64(17) . . ?
C25 La2 C24 29.07(17) . . ?
C25 La2 C38 101.02(18) . . ?
C25 La2 C34 130.16(17) . . ?
C24 La2 As3 121.81(12) . . ?
C24 La2 As4 118.70(13) . . ?
C24 La2 C26 47.60(18) . . ?
C24 La2 C36 106.50(17) . . ?
C24 La2 C35 124.63(17) . . ?
C24 La2 C27 47.43(17) . . ?
C24 La2 C37 79.60(17) . . ?
C24 La2 C23 28.97(16) . . ?
C24 La2 C38 79.84(18) . . ?
C24 La2 C34 107.08(18) . . ?
C38 La2 As3 123.18(13) . . ?
C38 La2 As4 144.04(13) . . ?
C38 La2 C26 127.23(18) . . ?
C38 La2 C36 47.67(18) . . ?
C38 La2 C35 47.02(17) . . ?
C38 La2 C27 118.97(18) . . ?
C38 La2 C37 28.38(18) . . ?
C38 La2 C23 89.41(18) . . ?
C38 La2 C34 29.14(17) . . ?
C34 La2 As3 98.93(12) . . ?
C34 La2 As4 129.32(12) . . ?
C34 La2 C36 48.12(17) . . ?
As2 La1 As3 76.087(17) . . ?
C4 La1 As3 88.08(13) . . ?
C4 La1 As2 78.49(13) . . ?
C4 La1 C13 161.46(19) . . ?
C4 La1 C14 133.17(18) . . ?
C4 La1 C12 152.53(18) . . ?
C5 La1 As3 73.12(13) . . ?
C5 La1 As2 98.08(12) . . ?
C5 La1 C4 28.34(19) . . ?
C5 La1 C13 161.32(18) . . ?
C5 La1 C14 151.04(18) . . ?
C5 La1 C12 133.09(18) . . ?
C5 La1 C3 47.97(19) . . ?
C2 La1 As3 118.44(13) . . ?
C2 La1 As2 119.26(13) . . ?
C2 La1 C4 46.97(17) . . ?
C2 La1 C5 47.01(18) . . ?
C2 La1 C13 122.53(17) . . ?
C2 La1 C14 104.25(18) . . ?
C2 La1 C1 28.74(18) . . ?
C2 La1 C15 77.25(18) . . ?
C2 La1 C16 78.49(18) . . ?
C2 La1 C12 106.07(18) . . ?
C2 La1 C3 29.29(17) . . ?
C13 La1 As3 109.79(13) . . ?
C13 La1 As2 100.51(12) . . ?
C13 La1 C14 28.34(18) . . ?
C14 La1 As3 135.53(13) . . ?
C14 La1 As2 94.39(12) . . ?
C1 La1 As3 91.42(13) . . ?
C1 La1 As2 125.45(13) . . ?
C1 La1 C4 47.76(18) . . ?
C1 La1 C5 29.28(16) . . ?
C1 La1 C13 133.14(17) . . ?
C1 La1 C14 126.82(17) . . ?
C1 La1 C12 106.90(18) . . ?
C1 La1 C3 48.76(19) . . ?
C15 La1 As3 152.55(13) . . ?
C15 La1 As2 117.67(14) . . ?
C15 La1 C4 117.04(18) . . ?
C15 La1 C5 123.87(18) . . ?
C15 La1 C13 46.82(18) . . ?
C15 La1 C14 29.23(18) . . ?
C15 La1 C1 97.62(18) . . ?
C15 La1 C16 28.62(19) . . ?
C15 La1 C12 47.44(18) . . ?
C15 La1 C3 88.00(18) . . ?
C16 La1 As3 127.45(14) . . ?
C16 La1 As2 142.13(14) . . ?
C16 La1 C4 125.41(18) . . ?
C16 La1 C5 116.13(18) . . ?
C16 La1 C13 46.86(18) . . ?
C16 La1 C14 47.76(18) . . ?
C16 La1 C1 86.87(18) . . ?
C16 La1 C12 28.93(18) . . ?
C16 La1 C3 100.68(18) . . ?
C12 La1 As3 105.13(13) . . ?
C12 La1 As2 127.65(13) . . ?
C12 La1 C13 28.43(17) . . ?
C12 La1 C14 47.62(18) . . ?
C3 La1 As3 116.89(13) . . ?
C3 La1 As2 90.08(12) . . ?
C3 La1 C4 29.09(18) . . ?
C3 La1 C13 133.32(18) . . ?
C3 La1 C14 106.28(19) . . ?
C3 La1 C12 129.60(18) . . ?
La1 As3 La2 162.09(2) . . ?
As1 As3 La2 81.90(2) . . ?
As1 As3 La1 82.22(2) . . ?
As6 As3 La2 88.50(2) . . ?
As6 As3 La1 85.88(2) . . ?
As6 As3 As1 99.04(3) . . ?
As4 As1 As3 100.91(3) . . ?
As2 As1 As3 101.85(3) . . ?
As2 As1 As4 98.83(3) . . ?
La2 As4 K1 171.96(3) . . ?
As1 As4 La2 83.00(2) . . ?
As1 As4 K1 94.64(3) . . ?
As7 As4 La2 87.63(3) . . ?
As7 As4 As1 99.83(3) . . ?
As7 As4 K1 85.19(3) . . ?
La1 As2 K1 168.16(3) . . ?
As1 As2 La1 83.31(2) . . ?
As1 As2 K1 93.12(3) . . ?
As5 As2 La1 84.69(2) . . ?
As5 As2 As1 99.79(3) . . ?
As5 As2 K1 84.80(3) . . ?
As2 As5 As7 104.67(3) . . ?
As2 As5 As6 106.67(3) . . ?
As7 As5 As6 59.80(3) . . ?
As4 As7 As5 104.28(3) . . ?
As4 As7 As6 106.29(3) . . ?
As5 As7 As6 60.49(3) . . ?
As3 As6 As5 105.00(3) . . ?
As3 As6 As7 105.23(3) . . ?
As7 As6 As5 59.71(3) . . ?
As4 K1 As2 59.98(2) . . ?
O1 K1 As4 90.25(11) . . ?
O1 K1 As2 96.73(11) . . ?
O1 K1 O6 58.53(13) . . ?
O1 K1 O4 153.85(15) . . ?
O1 K1 O5 116.14(15) . . ?
O1 K1 O3 118.35(16) . . ?
O1 K1 O2 59.81(15) . . ?
O6 K1 As4 123.48(11) . . ?
O6 K1 As2 77.06(10) . . ?
O6 K1 O4 112.58(15) . . ?
O6 K1 O2 111.99(14) . . ?
O4 K1 As4 112.86(11) . . ?
O4 K1 As2 105.25(11) . . ?
O4 K1 O2 109.80(16) . . ?
O5 K1 As4 130.75(11) . . ?
O5 K1 As2 75.43(10) . . ?
O5 K1 O6 57.97(14) . . ?
O5 K1 O4 58.05(16) . . ?
O5 K1 O2 147.32(15) . . ?
O3 K1 As4 79.00(11) . . ?
O3 K1 As2 125.99(11) . . ?
O3 K1 O6 155.84(15) . . ?
O3 K1 O4 58.36(16) . . ?
O3 K1 O5 116.26(16) . . ?
O3 K1 O2 58.58(16) . . ?
O2 K1 As4 81.60(10) . . ?
O2 K1 As2 135.69(11) . . ?
C44 Si8 C36 115.9(3) . . ?
C44 Si8 C43 108.4(5) . . ?
C43 Si8 C36 105.7(3) . . ?
C42 Si8 C36 108.9(3) . . ?
C42 Si8 C44 107.4(3) . . ?
C42 Si8 C43 110.4(4) . . ?
C23 Si5 C30 108.4(3) . . ?
C23 Si5 C28 108.7(3) . . ?
C29 Si5 C23 112.1(3) . . ?
C29 Si5 C30 112.0(4) . . ?
C29 Si5 C28 106.8(4) . . ?
C30 Si5 C28 108.8(4) . . ?
C25 Si6 C33 111.2(3) . . ?
C32 Si6 C25 111.2(3) . . ?
C32 Si6 C33 108.6(4) . . ?
C32 Si6 C31 107.3(4) . . ?
C31 Si6 C25 108.6(3) . . ?
C31 Si6 C33 109.8(5) . . ?
C3 Si2 C9 109.4(4) . . ?
C3 Si2 C11 111.5(4) . . ?
C10 Si2 C3 109.7(4) . . ?
C10 Si2 C9 109.6(5) . . ?
C10 Si2 C11 110.2(5) . . ?
C9 Si2 C11 106.3(5) . . ?
C34 Si7 C39 112.4(3) . . ?
C34 Si7 C41 108.7(3) . . ?
C34 Si7 C40 107.6(3) . . ?
C39 Si7 C41 109.4(4) . . ?
C39 Si7 C40 107.7(4) . . ?
C40 Si7 C41 111.1(4) . . ?
C1 Si1 C8 110.7(3) . . ?
C1 Si1 C6 109.2(3) . . ?
C7 Si1 C1 108.8(3) . . ?
C7 Si1 C8 108.8(4) . . ?
C7 Si1 C6 110.6(4) . . ?
C6 Si1 C8 108.7(4) . . ?
C14 Si4 C21 105.5(4) . . ?
C20 Si4 C14 116.8(3) . . ?
C20 Si4 C22 109.2(4) . . ?
C20 Si4 C21 109.3(4) . . ?
C22 Si4 C14 109.2(3) . . ?
C22 Si4 C21 106.3(5) . . ?
C12 Si3 C19 106.3(4) . . ?
C18 Si3 C12 108.3(4) . . ?
C18 Si3 C19 104.6(5) . . ?
C17 Si3 C12 116.3(4) . . ?
C17 Si3 C18 109.9(5) . . ?
C17 Si3 C19 110.7(6) . . ?
C56 O1 K1 120.4(4) . . ?
C45 O1 K1 118.6(4) . . ?
C45 O1 C56 112.7(5) . . ?
C55 O6 K1 107.6(4) . . ?
C55 O6 C54 111.3(5) . . ?
C54 O6 K1 111.3(4) . . ?
C50 O4 K1 108.8(4) . . ?
C50 O4 C51 112.9(6) . . ?
C51 O4 K1 112.6(4) . . ?
C53 O5 K1 119.2(4) . . ?
C52 O5 K1 119.4(5) . . ?
C52 O5 C53 112.2(6) . . ?
C49 O3 K1 118.7(5) . . ?
C48 O3 K1 119.8(5) . . ?
C48 O3 C49 113.6(7) . . ?
C47 O2 K1 108.9(4) . . ?
C46 O2 K1 107.2(4) . . ?
C46 O2 C47 112.3(6) . . ?
La2 C26 H26 115.8 . . ?
C27 C26 La2 76.1(3) . . ?
C27 C26 H26 125.7 . . ?
C27 C26 C25 108.6(6) . . ?
C25 C26 La2 74.4(3) . . ?
C25 C26 H26 125.7 . . ?
Si8 C36 La2 129.0(3) . . ?
C35 C36 La2 75.2(3) . . ?
C35 C36 Si8 125.0(5) . . ?
C35 C36 C37 105.3(5) . . ?
C37 C36 La2 74.5(3) . . ?
C37 C36 Si8 127.3(4) . . ?
La2 C35 H35 115.2 . . ?
C36 C35 La2 76.1(3) . . ?
C36 C35 H35 124.6 . . ?
C36 C35 C34 110.8(5) . . ?
C34 C35 La2 76.0(3) . . ?
C34 C35 H35 124.6 . . ?
La2 C27 H27 115.7 . . ?
C26 C27 La2 75.5(3) . . ?
C26 C27 H27 125.3 . . ?
C26 C27 C23 109.4(5) . . ?
C23 C27 La2 75.5(3) . . ?
C23 C27 H27 125.3 . . ?
La1 C4 H4 117.6 . . ?
C5 C4 La1 74.5(4) . . ?
C5 C4 H4 125.4 . . ?
C5 C4 C3 109.1(5) . . ?
C3 C4 La1 74.3(4) . . ?
C3 C4 H4 125.4 . . ?
La2 C37 H37 115.1 . . ?
C36 C37 La2 76.5(3) . . ?
C36 C37 H37 125.4 . . ?
C38 C37 La2 75.1(4) . . ?
C38 C37 C36 109.2(5) . . ?
C38 C37 H37 125.4 . . ?
La1 C5 H5 115.0 . . ?
C4 C5 La1 77.2(4) . . ?
C4 C5 H5 125.5 . . ?
C4 C5 C1 109.0(6) . . ?
C1 C5 La1 74.4(4) . . ?
C1 C5 H5 125.5 . . ?
Si5 C23 La2 127.2(3) . . ?
C27 C23 La2 75.0(3) . . ?
C27 C23 Si5 124.7(5) . . ?
C24 C23 La2 74.2(3) . . ?
C24 C23 Si5 128.6(5) . . ?
C24 C23 C27 105.0(5) . . ?
La1 C2 H2 114.5 . . ?
C1 C2 La1 76.1(4) . . ?
C1 C2 H2 124.1 . . ?
C1 C2 C3 111.7(5) . . ?
C3 C2 La1 76.9(4) . . ?
C3 C2 H2 124.1 . . ?
La1 C13 H13 115.5 . . ?
C14 C13 La1 75.9(3) . . ?
C14 C13 H13 124.6 . . ?
C14 C13 C12 110.8(6) . . ?
C12 C13 La1 75.8(3) . . ?
C12 C13 H13 124.6 . . ?
Si4 C14 La1 133.6(3) . . ?
C13 C14 La1 75.7(3) . . ?
C13 C14 Si4 125.5(5) . . ?
C13 C14 C15 105.0(5) . . ?
C15 C14 La1 72.4(3) . . ?
C15 C14 Si4 125.8(5) . . ?
Si6 C25 La2 124.2(3) . . ?
C26 C25 La2 76.0(3) . . ?
C26 C25 Si6 125.0(5) . . ?
C24 C25 La2 75.5(3) . . ?
C24 C25 Si6 127.6(4) . . ?
C24 C25 C26 106.0(5) . . ?
Si1 C1 La1 118.8(3) . . ?
C5 C1 La1 76.3(4) . . ?
C5 C1 Si1 124.9(5) . . ?
C2 C1 La1 75.1(4) . . ?
C2 C1 Si1 129.2(4) . . ?
C2 C1 C5 105.7(6) . . ?
La1 C15 H15 112.6 . . ?
C14 C15 La1 78.4(3) . . ?
C14 C15 H15 125.3 . . ?
C16 C15 La1 76.0(3) . . ?
C16 C15 C14 109.4(6) . . ?
C16 C15 H15 125.3 . . ?
La2 C24 H24 115.0 . . ?
C23 C24 La2 76.9(3) . . ?
C23 C24 H24 124.5 . . ?
C25 C24 La2 75.4(3) . . ?
C25 C24 C23 111.0(5) . . ?
C25 C24 H24 124.5 . . ?
La1 C16 H16 113.2 . . ?
C15 C16 La1 75.4(3) . . ?
C15 C16 H16 125.6 . . ?
C15 C16 C12 108.9(6) . . ?
C12 C16 La1 78.1(3) . . ?
C12 C16 H16 125.6 . . ?
Si3 C12 La1 135.4(3) . . ?
C13 C12 La1 75.8(3) . . ?
C13 C12 Si3 124.7(5) . . ?
C13 C12 C16 105.9(6) . . ?
C16 C12 La1 72.9(3) . . ?
C16 C12 Si3 124.8(5) . . ?
Si2 C3 La1 126.4(3) . . ?
C4 C3 La1 76.6(4) . . ?
C4 C3 Si2 125.2(5) . . ?
C2 C3 La1 73.8(4) . . ?
C2 C3 Si2 128.6(5) . . ?
C2 C3 C4 104.4(6) . . ?
La2 C38 H38 113.3 . . ?
C37 C38 La2 76.5(4) . . ?
C37 C38 H38 125.3 . . ?
C37 C38 C34 109.4(5) . . ?
C34 C38 La2 77.0(3) . . ?
C34 C38 H38 125.3 . . ?
Si7 C34 La2 125.4(3) . . ?
C35 C34 La2 75.3(3) . . ?
C35 C34 Si7 127.6(5) . . ?
C35 C34 C38 105.2(5) . . ?
C38 C34 La2 73.8(3) . . ?
C38 C34 Si7 126.0(5) . . ?
Si7 C39 H39A 109.5 . . ?
Si7 C39 H39B 109.5 . . ?
Si7 C39 H39C 109.5 . . ?
H39A C39 H39B 109.5 . . ?
H39A C39 H39C 109.5 . . ?
H39B C39 H39C 109.5 . . ?
O4 C50 H50A 109.9 . . ?
O4 C50 H50B 109.9 . . ?
O4 C50 C49 109.1(7) . . ?
H50A C50 H50B 108.3 . . ?
C49 C50 H50A 109.9 . . ?
C49 C50 H50B 109.9 . . ?
Si5 C29 H29A 109.5 . . ?
Si5 C29 H29B 109.5 . . ?
Si5 C29 H29C 109.5 . . ?
H29A C29 H29B 109.5 . . ?
H29A C29 H29C 109.5 . . ?
H29B C29 H29C 109.5 . . ?
O1 C56 H56A 109.8 . . ?
O1 C56 H56B 109.8 . . ?
O1 C56 C55 109.3(6) . . ?
H56A C56 H56B 108.3 . . ?
C55 C56 H56A 109.8 . . ?
C55 C56 H56B 109.8 . . ?
Si6 C32 H32A 109.5 . . ?
Si6 C32 H32B 109.5 . . ?
Si6 C32 H32C 109.5 . . ?
H32A C32 H32B 109.5 . . ?
H32A C32 H32C 109.5 . . ?
H32B C32 H32C 109.5 . . ?
Si5 C30 H30A 109.5 . . ?
Si5 C30 H30B 109.5 . . ?
Si5 C30 H30C 109.5 . . ?
H30A C30 H30B 109.5 . . ?
H30A C30 H30C 109.5 . . ?
H30B C30 H30C 109.5 . . ?
Si8 C44 H44A 109.5 . . ?
Si8 C44 H44B 109.5 . . ?
Si8 C44 H44C 109.5 . . ?
H44A C44 H44B 109.5 . . ?
H44A C44 H44C 109.5 . . ?
H44B C44 H44C 109.5 . . ?
Si7 C41 H41A 109.5 . . ?
Si7 C41 H41B 109.5 . . ?
Si7 C41 H41C 109.5 . . ?
H41A C41 H41B 109.5 . . ?
H41A C41 H41C 109.5 . . ?
H41B C41 H41C 109.5 . . ?
Si1 C8 H8A 109.5 . . ?
Si1 C8 H8B 109.5 . . ?
Si1 C8 H8C 109.5 . . ?
H8A C8 H8B 109.5 . . ?
H8A C8 H8C 109.5 . . ?
H8B C8 H8C 109.5 . . ?
Si4 C20 H20A 109.5 . . ?
Si4 C20 H20B 109.5 . . ?
Si4 C20 H20C 109.5 . . ?
H20A C20 H20B 109.5 . . ?
H20A C20 H20C 109.5 . . ?
H20B C20 H20C 109.5 . . ?
O5 C53 H53A 110.0 . . ?
O5 C53 H53B 110.0 . . ?
O5 C53 C54 108.4(6) . . ?
H53A C53 H53B 108.4 . . ?
C54 C53 H53A 110.0 . . ?
C54 C53 H53B 110.0 . . ?
Si1 C7 H7A 109.5 . . ?
Si1 C7 H7B 109.5 . . ?
Si1 C7 H7C 109.5 . . ?
H7A C7 H7B 109.5 . . ?
H7A C7 H7C 109.5 . . ?
H7B C7 H7C 109.5 . . ?
O6 C55 C56 107.9(6) . . ?
O6 C55 H55A 110.1 . . ?
O6 C55 H55B 110.1 . . ?
C56 C55 H55A 110.1 . . ?
C56 C55 H55B 110.1 . . ?
H55A C55 H55B 108.4 . . ?
O4 C51 H51A 109.8 . . ?
O4 C51 H51B 109.8 . . ?
O4 C51 C52 109.3(6) . . ?
H51A C51 H51B 108.3 . . ?
C52 C51 H51A 109.8 . . ?
C52 C51 H51B 109.8 . . ?
Si5 C28 H28A 109.5 . . ?
Si5 C28 H28B 109.5 . . ?
Si5 C28 H28C 109.5 . . ?
H28A C28 H28B 109.5 . . ?
H28A C28 H28C 109.5 . . ?
H28B C28 H28C 109.5 . . ?
Si6 C33 H33A 109.5 . . ?
Si6 C33 H33B 109.5 . . ?
Si6 C33 H33C 109.5 . . ?
H33A C33 H33B 109.5 . . ?
H33A C33 H33C 109.5 . . ?
H33B C33 H33C 109.5 . . ?
O3 C49 C50 109.8(7) . . ?
O3 C49 H49A 109.7 . . ?
O3 C49 H49B 109.7 . . ?
C50 C49 H49A 109.7 . . ?
C50 C49 H49B 109.7 . . ?
H49A C49 H49B 108.2 . . ?
Si3 C18 H18A 109.5 . . ?
Si3 C18 H18B 109.5 . . ?
Si3 C18 H18C 109.5 . . ?
H18A C18 H18B 109.5 . . ?
H18A C18 H18C 109.5 . . ?
H18B C18 H18C 109.5 . . ?
Si8 C43 H43A 109.5 . . ?
Si8 C43 H43B 109.5 . . ?
Si8 C43 H43C 109.5 . . ?
H43A C43 H43B 109.5 . . ?
H43A C43 H43C 109.5 . . ?
H43B C43 H43C 109.5 . . ?
O6 C54 C53 107.0(6) . . ?
O6 C54 H54A 110.3 . . ?
O6 C54 H54B 110.3 . . ?
C53 C54 H54A 110.3 . . ?
C53 C54 H54B 110.3 . . ?
H54A C54 H54B 108.6 . . ?
Si8 C42 H42A 109.5 . . ?
Si8 C42 H42B 109.5 . . ?
Si8 C42 H42C 109.5 . . ?
H42A C42 H42B 109.5 . . ?
H42A C42 H42C 109.5 . . ?
H42B C42 H42C 109.5 . . ?
Si2 C10 H10A 109.5 . . ?
Si2 C10 H10B 109.5 . . ?
Si2 C10 H10C 109.5 . . ?
H10A C10 H10B 109.5 . . ?
H10A C10 H10C 109.5 . . ?
H10B C10 H10C 109.5 . . ?
O5 C52 C51 109.2(7) . . ?
O5 C52 H52A 109.8 . . ?
O5 C52 H52B 109.8 . . ?
C51 C52 H52A 109.8 . . ?
C51 C52 H52B 109.8 . . ?
H52A C52 H52B 108.3 . . ?
O2 C47 H47A 109.8 . . ?
O2 C47 H47B 109.8 . . ?
O2 C47 C48 109.5(6) . . ?
H47A C47 H47B 108.2 . . ?
C48 C47 H47A 109.8 . . ?
C48 C47 H47B 109.8 . . ?
O1 C45 H45A 110.0 . . ?
O1 C45 H45B 110.0 . . ?
O1 C45 C46 108.4(6) . . ?
H45A C45 H45B 108.4 . . ?
C46 C45 H45A 110.0 . . ?
C46 C45 H45B 110.0 . . ?
O2 C46 C45 109.8(6) . . ?
O2 C46 H46A 109.7 . . ?
O2 C46 H46B 109.7 . . ?
C45 C46 H46A 109.7 . . ?
C45 C46 H46B 109.7 . . ?
H46A C46 H46B 108.2 . . ?
Si6 C31 H31A 109.5 . . ?
Si6 C31 H31B 109.5 . . ?
Si6 C31 H31C 109.5 . . ?
H31A C31 H31B 109.5 . . ?
H31A C31 H31C 109.5 . . ?
H31B C31 H31C 109.5 . . ?
Si1 C6 H6A 109.5 . . ?
Si1 C6 H6B 109.5 . . ?
Si1 C6 H6C 109.5 . . ?
H6A C6 H6B 109.5 . . ?
H6A C6 H6C 109.5 . . ?
H6B C6 H6C 109.5 . . ?
O3 C48 C47 109.0(6) . . ?
O3 C48 H48A 109.9 . . ?
O3 C48 H48B 109.9 . . ?
C47 C48 H48A 109.9 . . ?
C47 C48 H48B 109.9 . . ?
H48A C48 H48B 108.3 . . ?
Si7 C40 H40A 109.5 . . ?
Si7 C40 H40B 109.5 . . ?
Si7 C40 H40C 109.5 . . ?
H40A C40 H40B 109.5 . . ?
H40A C40 H40C 109.5 . . ?
H40B C40 H40C 109.5 . . ?
Si4 C22 H22A 109.5 . . ?
Si4 C22 H22B 109.5 . . ?
Si4 C22 H22C 109.5 . . ?
H22A C22 H22B 109.5 . . ?
H22A C22 H22C 109.5 . . ?
H22B C22 H22C 109.5 . . ?
Si2 C9 H9A 109.5 . . ?
Si2 C9 H9B 109.5 . . ?
Si2 C9 H9C 109.5 . . ?
H9A C9 H9B 109.5 . . ?
H9A C9 H9C 109.5 . . ?
H9B C9 H9C 109.5 . . ?
Si4 C21 H21A 109.5 . . ?
Si4 C21 H21B 109.5 . . ?
Si4 C21 H21C 109.5 . . ?
H21A C21 H21B 109.5 . . ?
H21A C21 H21C 109.5 . . ?
H21B C21 H21C 109.5 . . ?
Si3 C19 H19A 109.5 . . ?
Si3 C19 H19B 109.5 . . ?
Si3 C19 H19C 109.5 . . ?
H19A C19 H19B 109.5 . . ?
H19A C19 H19C 109.5 . . ?
H19B C19 H19C 109.5 . . ?
Si2 C11 H11A 109.5 . . ?
Si2 C11 H11B 109.5 . . ?
Si2 C11 H11C 109.5 . . ?
H11A C11 H11B 109.5 . . ?
H11A C11 H11C 109.5 . . ?
H11B C11 H11C 109.5 . . ?
Si3 C17 H17A 109.5 . . ?
Si3 C17 H17B 109.5 . . ?
Si3 C17 H17C 109.5 . . ?
H17A C17 H17B 109.5 . . ?
H17A C17 H17C 109.5 . . ?
H17B C17 H17C 109.5 . . ?
C61 C60 H60 120.6 . . ?
C61 C60 C59 118.9(12) . . ?
C59 C60 H60 120.6 . . ?
C61 C62 H62 122.0 . . ?
C57 C62 H62 122.0 . . ?
C57 C62 C61 116.0(12) . . ?
C66 C65 H65 120.0 . . ?
C66 C65 C64 120.0 . . ?
C64 C65 H65 120.0 . . ?
C65 C66 H66 120.0 . . ?
C67 C66 C65 120.0 . . ?
C67 C66 H66 120.0 . . ?
C66 C67 H67 120.0 . . ?
C66 C67 C68 120.0 . . ?
C68 C67 H67 120.0 . . ?
C67 C68 H68 120.0 . . ?
C67 C68 C63 120.0 . . ?
C63 C68 H68 120.0 . . ?
C68 C63 H63 120.0 . . ?
C64 C63 C68 120.0 . . ?
C64 C63 H63 120.0 . . ?
C65 C64 H64 120.0 . . ?
C63 C64 C65 120.0 . . ?
C63 C64 H64 120.0 . . ?
C60 C61 C62 123.0(11) . . ?
C60 C61 H61 118.5 . . ?
C62 C61 H61 118.5 . . ?
C62 C57 H57 118.4 . . ?
C58 C57 C62 123.1(13) . . ?
C58 C57 H57 118.4 . . ?
C57 C58 H58 120.0 . . ?
C57 C58 C59 120.0(12) . . ?
C59 C58 H58 120.0 . . ?
C60 C59 H59 120.6 . . ?
C58 C59 C60 118.8(14) . . ?
C58 C59 H59 120.6 . . ?
C77A C78A H78A 120.0 . . ?
C77A C78A C79A 120.0 . . ?
C79A C78A H78A 120.0 . . ?
C78A C77A H77A 120.0 . . ?
C76A C77A C78A 120.0 . . ?
C76A C77A H77A 120.0 . . ?
C77A C76A H76A 120.0 . . ?
C77A C76A C75A 120.0 . . ?
C75A C76A H76A 120.0 . . ?
C76A C75A H75A 120.0 . . ?
C80A C75A C76A 120.0 . . ?
C80A C75A H75A 120.0 . . ?
C75A C80A H80A 120.0 . . ?
C75A C80A C79A 120.0 . . ?
C79A C80A H80A 120.0 . . ?
C78A C79A H79A 120.0 . . ?
C80A C79A C78A 120.0 . . ?
C80A C79A H79A 120.0 . . ?
C83B C84B H84B 120.0 . . ?
C83B C84B C85B 120.0 . . ?
C85B C84B H84B 120.0 . . ?
C84B C83B H83B 120.0 . . ?
C84B C83B C82B 120.0 . . ?
C82B C83B H83B 120.0 . . ?
C83B C82B H82B 120.0 . . ?
C81B C82B C83B 120.0 . . ?
C81B C82B H82B 120.0 . . ?
C82B C81B H81B 120.0 . . ?
C82B C81B C86B 120.0 . . ?
C86B C81B H81B 120.0 . . ?
C81B C86B H86B 120.0 . . ?
C85B C86B C81B 120.0 . . ?
C85B C86B H86B 120.0 . . ?
C84B C85B H85B 120.0 . . ?
C86B C85B C84B 120.0 . . ?
C86B C85B H85B 120.0 . . ?
C80B C75B H75B 120.0 . . ?
C80B C75B C76B 120.0 . . ?
C76B C75B H75B 120.0 . . ?
C75B C80B H80B 120.0 . . ?
C79B C80B C75B 120.0 . . ?
C79B C80B H80B 120.0 . . ?
C80B C79B H79B 120.0 . . ?
C78B C79B C80B 120.0 . . ?
C78B C79B H79B 120.0 . . ?
C79B C78B H78B 120.0 . . ?
C79B C78B C77B 120.0 . . ?
C77B C78B H78B 120.0 . . ?
C78B C77B H77B 120.0 . . ?
C76B C77B C78B 120.0 . . ?
C76B C77B H77B 120.0 . . ?
C75B C76B H76B 120.0 . . ?
C77B C76B C75B 120.0 . . ?
C77B C76B H76B 120.0 . . ?
C72B C71B H71B 120.0 . . ?
C72B C71B C70B 120.0 . . ?
C70B C71B H71B 120.0 . . ?
C71B C72B H72B 120.0 . . ?
C71B C72B C73B 120.0 . . ?
C73B C72B H72B 120.0 . . ?
C72B C73B H73B 120.0 . . ?
C74B C73B C72B 120.0 . . ?
C74B C73B H73B 120.0 . . ?
C73B C74B H74B 120.0 . . ?
C73B C74B C69B 120.0 . . ?
C69B C74B H74B 120.0 . . ?
C74B C69B H69B 120.0 . . ?
C70B C69B C74B 120.0 . . ?
C70B C69B H69B 120.0 . . ?
C71B C70B H70B 120.0 . . ?
C69B C70B C71B 120.0 . . ?
C69B C70B H70B 120.0 . . ?
C73A C72A H72A 120.0 . . ?
C73A C72A C71A 120.0 . . ?
C71A C72A H72A 120.0 . . ?
C72A C73A H73A 120.0 . . ?
C72A C73A C74A 120.0 . . ?
C74A C73A H73A 120.0 . . ?
C73A C74A H74A 120.0 . . ?
C73A C74A C69A 120.0 . . ?
C69A C74A H74A 120.0 . . ?
C74A C69A H69A 120.0 . . ?
C70A C69A C74A 120.0 . . ?
C70A C69A H69A 120.0 . . ?
C69A C70A H70A 120.0 . . ?
C71A C70A C69A 120.0 . . ?
C71A C70A H70A 120.0 . . ?
C72A C71A H71A 120.0 . . ?
C70A C71A C72A 120.0 . . ?
C70A C71A H71A 120.0 . . ?

loop_
_geom_bond_atom_site_label_1
_geom_bond_atom_site_label_2
_geom_bond_distance
_geom_bond_site_symmetry_2
_geom_bond_publ_flag
La2 As3 3.0803(6) . ?
La2 As4 3.0751(7) . ?
La2 C26 2.830(6) . ?
La2 C36 2.854(6) . ?
La2 C35 2.843(6) . ?
La2 C27 2.837(6) . ?
La2 C37 2.828(6) . ?
La2 C23 2.844(6) . ?
La2 C25 2.809(5) . ?
La2 C24 2.810(5) . ?
La2 C38 2.811(6) . ?
La2 C34 2.852(6) . ?
La1 As3 3.0699(7) . ?
La1 As2 3.0699(7) . ?
La1 C4 2.866(6) . ?
La1 C5 2.832(6) . ?
La1 C2 2.795(6) . ?
La1 C13 2.875(6) . ?
La1 C14 2.878(6) . ?
La1 C1 2.808(6) . ?
La1 C15 2.800(6) . ?
La1 C16 2.807(6) . ?
La1 C12 2.874(6) . ?
La1 C3 2.836(6) . ?
As3 As1 2.4714(8) . ?
As3 As6 2.3968(9) . ?
As1 As4 2.4079(8) . ?
As1 As2 2.4023(8) . ?
As4 As7 2.3887(9) . ?
As4 K1 3.6215(15) . ?
As2 As5 2.3827(9) . ?
As2 K1 3.6863(14) . ?
As5 As7 2.4604(9) . ?
As5 As6 2.4795(9) . ?
As7 As6 2.4625(9) . ?
K1 O1 2.769(4) . ?
K1 O6 2.870(5) . ?
K1 O4 2.873(5) . ?
K1 O5 2.845(5) . ?
K1 O3 2.840(5) . ?
K1 O2 2.906(5) . ?
Si8 C36 1.873(6) . ?
Si8 C44 1.848(8) . ?
Si8 C43 1.850(8) . ?
Si8 C42 1.845(7) . ?
Si5 C23 1.851(6) . ?
Si5 C29 1.843(8) . ?
Si5 C30 1.856(7) . ?
Si5 C28 1.878(8) . ?
Si6 C25 1.854(6) . ?
Si6 C32 1.848(7) . ?
Si6 C33 1.865(8) . ?
Si6 C31 1.852(8) . ?
Si2 C3 1.854(7) . ?
Si2 C10 1.853(8) . ?
Si2 C9 1.865(9) . ?
Si2 C11 1.892(10) . ?
Si7 C34 1.849(6) . ?
Si7 C39 1.869(8) . ?
Si7 C41 1.884(9) . ?
Si7 C40 1.871(9) . ?
Si1 C1 1.862(7) . ?
Si1 C8 1.885(9) . ?
Si1 C7 1.855(8) . ?
Si1 C6 1.868(7) . ?
Si4 C14 1.863(7) . ?
Si4 C20 1.837(7) . ?
Si4 C22 1.856(8) . ?
Si4 C21 1.870(9) . ?
Si3 C12 1.866(7) . ?
Si3 C18 1.838(8) . ?
Si3 C19 1.897(11) . ?
Si3 C17 1.808(10) . ?
O1 C56 1.424(8) . ?
O1 C45 1.412(8) . ?
O6 C55 1.418(8) . ?
O6 C54 1.428(7) . ?
O4 C50 1.410(10) . ?
O4 C51 1.427(9) . ?
O5 C53 1.421(9) . ?
O5 C52 1.385(9) . ?
O3 C49 1.442(10) . ?
O3 C48 1.391(10) . ?
O2 C47 1.428(9) . ?
O2 C46 1.406(10) . ?
C26 H26 0.9500 . ?
C26 C27 1.387(9) . ?
C26 C25 1.440(8) . ?
C36 C35 1.412(8) . ?
C36 C37 1.425(9) . ?
C35 H35 0.9500 . ?
C35 C34 1.414(8) . ?
C27 H27 0.9500 . ?
C27 C23 1.450(9) . ?
C4 H4 0.9500 . ?
C4 C5 1.395(9) . ?
C4 C3 1.432(9) . ?
C37 H37 0.9500 . ?
C37 C38 1.383(9) . ?
C5 H5 0.9500 . ?
C5 C1 1.426(8) . ?
C23 C24 1.415(8) . ?
C2 H2 0.9500 . ?
C2 C1 1.391(9) . ?
C2 C3 1.424(8) . ?
C13 H13 0.9500 . ?
C13 C14 1.409(9) . ?
C13 C12 1.412(9) . ?
C14 C15 1.435(9) . ?
C25 C24 1.410(8) . ?
C15 H15 0.9500 . ?
C15 C16 1.386(9) . ?
C24 H24 0.9500 . ?
C16 H16 0.9500 . ?
C16 C12 1.421(9) . ?
C38 H38 0.9500 . ?
C38 C34 1.425(8) . ?
C39 H39A 0.9800 . ?
C39 H39B 0.9800 . ?
C39 H39C 0.9800 . ?
C50 H50A 0.9900 . ?
C50 H50B 0.9900 . ?
C50 C49 1.471(13) . ?
C29 H29A 0.9800 . ?
C29 H29B 0.9800 . ?
C29 H29C 0.9800 . ?
C56 H56A 0.9900 . ?
C56 H56B 0.9900 . ?
C56 C55 1.475(10) . ?
C32 H32A 0.9800 . ?
C32 H32B 0.9800 . ?
C32 H32C 0.9800 . ?
C30 H30A 0.9800 . ?
C30 H30B 0.9800 . ?
C30 H30C 0.9800 . ?
C44 H44A 0.9800 . ?
C44 H44B 0.9800 . ?
C44 H44C 0.9800 . ?
C41 H41A 0.9800 . ?
C41 H41B 0.9800 . ?
C41 H41C 0.9800 . ?
C8 H8A 0.9800 . ?
C8 H8B 0.9800 . ?
C8 H8C 0.9800 . ?
C20 H20A 0.9800 . ?
C20 H20B 0.9800 . ?
C20 H20C 0.9800 . ?
C53 H53A 0.9900 . ?
C53 H53B 0.9900 . ?
C53 C54 1.490(11) . ?
C7 H7A 0.9800 . ?
C7 H7B 0.9800 . ?
C7 H7C 0.9800 . ?
C55 H55A 0.9900 . ?
C55 H55B 0.9900 . ?
C51 H51A 0.9900 . ?
C51 H51B 0.9900 . ?
C51 C52 1.474(13) . ?
C28 H28A 0.9800 . ?
C28 H28B 0.9800 . ?
C28 H28C 0.9800 . ?
C33 H33A 0.9800 . ?
C33 H33B 0.9800 . ?
C33 H33C 0.9800 . ?
C49 H49A 0.9900 . ?
C49 H49B 0.9900 . ?
C18 H18A 0.9800 . ?
C18 H18B 0.9800 . ?
C18 H18C 0.9800 . ?
C43 H43A 0.9800 . ?
C43 H43B 0.9800 . ?
C43 H43C 0.9800 . ?
C54 H54A 0.9900 . ?
C54 H54B 0.9900 . ?
C42 H42A 0.9800 . ?
C42 H42B 0.9800 . ?
C42 H42C 0.9800 . ?
C10 H10A 0.9800 . ?
C10 H10B 0.9800 . ?
C10 H10C 0.9800 . ?
C52 H52A 0.9900 . ?
C52 H52B 0.9900 . ?
C47 H47A 0.9900 . ?
C47 H47B 0.9900 . ?
C47 C48 1.494(13) . ?
C45 H45A 0.9900 . ?
C45 H45B 0.9900 . ?
C45 C46 1.486(11) . ?
C46 H46A 0.9900 . ?
C46 H46B 0.9900 . ?
C31 H31A 0.9800 . ?
C31 H31B 0.9800 . ?
C31 H31C 0.9800 . ?
C6 H6A 0.9800 . ?
C6 H6B 0.9800 . ?
C6 H6C 0.9800 . ?
C48 H48A 0.9900 . ?
C48 H48B 0.9900 . ?
C40 H40A 0.9800 . ?
C40 H40B 0.9800 . ?
C40 H40C 0.9800 . ?
C22 H22A 0.9800 . ?
C22 H22B 0.9800 . ?
C22 H22C 0.9800 . ?
C9 H9A 0.9800 . ?
C9 H9B 0.9800 . ?
C9 H9C 0.9800 . ?
C21 H21A 0.9800 . ?
C21 H21B 0.9800 . ?
C21 H21C 0.9800 . ?
C19 H19A 0.9800 . ?
C19 H19B 0.9800 . ?
C19 H19C 0.9800 . ?
C11 H11A 0.9800 . ?
C11 H11B 0.9800 . ?
C11 H11C 0.9800 . ?
C17 H17A 0.9800 . ?
C17 H17B 0.9800 . ?
C17 H17C 0.9800 . ?
C60 H60 0.9500 . ?
C60 C61 1.356(16) . ?
C60 C59 1.408(17) . ?
C62 H62 0.9500 . ?
C62 C61 1.380(16) . ?
C62 C57 1.371(16) . ?
C65 H65 0.9500 . ?
C65 C66 1.3900 . ?
C65 C64 1.3900 . ?
C66 H66 0.9500 . ?
C66 C67 1.3900 . ?
C67 H67 0.9500 . ?
C67 C68 1.3900 . ?
C68 H68 0.9500 . ?
C68 C63 1.3900 . ?
C63 H63 0.9500 . ?
C63 C64 1.3900 . ?
C64 H64 0.9500 . ?
C61 H61 0.9500 . ?
C57 H57 0.9500 . ?
C57 C58 1.356(18) . ?
C58 H58 0.9500 . ?
C58 C59 1.366(18) . ?
C59 H59 0.9500 . ?
C78A H78A 0.9500 . ?
C78A C77A 1.3900 . ?
C78A C79A 1.3900 . ?
C77A H77A 0.9500 . ?
C77A C76A 1.3900 . ?
C76A H76A 0.9500 . ?
C76A C75A 1.3900 . ?
C75A H75A 0.9500 . ?
C75A C80A 1.3900 . ?
C80A H80A 0.9500 . ?
C80A C79A 1.3900 . ?
C79A H79A 0.9500 . ?
C84B H84B 0.9500 . ?
C84B C83B 1.3900 . ?
C84B C85B 1.3900 . ?
C83B H83B 0.9500 . ?
C83B C82B 1.3900 . ?
C82B H82B 0.9500 . ?
C82B C81B 1.3900 . ?
C81B H81B 0.9500 . ?
C81B C86B 1.3900 . ?
C86B H86B 0.9500 . ?
C86B C85B 1.3900 . ?
C85B H85B 0.9500 . ?
C75B H75B 0.9500 . ?
C75B C80B 1.3900 . ?
C75B C76B 1.3900 . ?
C80B H80B 0.9500 . ?
C80B C79B 1.3900 . ?
C79B H79B 0.9500 . ?
C79B C78B 1.3900 . ?
C78B H78B 0.9500 . ?
C78B C77B 1.3900 . ?
C77B H77B 0.9500 . ?
C77B C76B 1.3900 . ?
C76B H76B 0.9500 . ?
C71B H71B 0.9500 . ?
C71B C72B 1.3900 . ?
C71B C70B 1.3900 . ?
C72B H72B 0.9500 . ?
C72B C73B 1.3900 . ?
C73B H73B 0.9500 . ?
C73B C74B 1.3900 . ?
C74B H74B 0.9500 . ?
C74B C69B 1.3900 . ?
C69B H69B 0.9500 . ?
C69B C70B 1.3900 . ?
C70B H70B 0.9500 . ?
C72A H72A 0.9500 . ?
C72A C73A 1.3900 . ?
C72A C71A 1.3900 . ?
C73A H73A 0.9500 . ?
C73A C74A 1.3900 . ?
C74A H74A 0.9500 . ?
C74A C69A 1.3900 . ?
C69A H69A 0.9500 . ?
C69A C70A 1.3900 . ?
C70A H70A 0.9500 . ?
C70A C71A 1.3900 . ?
C71A H71A 0.9500 . ?

loop_
_geom_torsion_atom_site_label_1
_geom_torsion_atom_site_label_2
_geom_torsion_atom_site_label_3
_geom_torsion_atom_site_label_4
_geom_torsion
_geom_torsion_site_symmetry_1
_geom_torsion_site_symmetry_2
_geom_torsion_site_symmetry_3
_geom_torsion_site_symmetry_4
_geom_torsion_publ_flag
La2 C26 C27 C23 -68.6(4) . . . . ?
La2 C26 C25 Si6 -122.2(4) . . . . ?
La2 C26 C25 C24 70.1(4) . . . . ?
La2 C36 C35 C34 68.8(4) . . . . ?
La2 C36 C37 C38 -68.7(4) . . . . ?
La2 C35 C34 Si7 -123.7(5) . . . . ?
La2 C35 C34 C38 68.3(4) . . . . ?
La2 C27 C23 Si5 125.1(4) . . . . ?
La2 C27 C23 C24 -68.6(4) . . . . ?
La2 C37 C38 C34 -70.8(5) . . . . ?
La2 C23 C24 C25 -68.5(4) . . . . ?
La2 C25 C24 C23 69.4(4) . . . . ?
La2 C38 C34 Si7 122.4(5) . . . . ?
La2 C38 C34 C35 -69.3(4) . . . . ?
La1 C4 C5 C1 68.3(4) . . . . ?
La1 C4 C3 Si2 125.4(5) . . . . ?
La1 C4 C3 C2 -69.0(4) . . . . ?
La1 C5 C1 Si1 -115.7(5) . . . . ?
La1 C5 C1 C2 69.9(4) . . . . ?
La1 C2 C1 Si1 115.2(5) . . . . ?
La1 C2 C1 C5 -70.8(4) . . . . ?
La1 C2 C3 Si2 -124.0(5) . . . . ?
La1 C2 C3 C4 71.1(4) . . . . ?
La1 C13 C14 Si4 -133.9(4) . . . . ?
La1 C13 C14 C15 66.9(4) . . . . ?
La1 C13 C12 Si3 135.9(5) . . . . ?
La1 C13 C12 C16 -67.2(4) . . . . ?
La1 C14 C15 C16 70.5(4) . . . . ?
La1 C15 C16 C12 71.7(4) . . . . ?
La1 C16 C12 Si3 -133.9(5) . . . . ?
La1 C16 C12 C13 69.3(4) . . . . ?
K1 O1 C56 C55 -27.2(8) . . . . ?
K1 O1 C45 C46 38.8(8) . . . . ?
K1 O6 C55 C56 -64.9(6) . . . . ?
K1 O6 C54 C53 62.1(6) . . . . ?
K1 O4 C50 C49 65.1(7) . . . . ?
K1 O4 C51 C52 -55.3(7) . . . . ?
K1 O5 C53 C54 36.2(7) . . . . ?
K1 O5 C52 C51 -39.7(8) . . . . ?
K1 O3 C49 C50 26.4(9) . . . . ?
K1 O3 C48 C47 -34.9(7) . . . . ?
K1 O2 C47 C48 -60.2(7) . . . . ?
K1 O2 C46 C45 59.6(6) . . . . ?
Si8 C36 C35 La2 127.6(5) . . . . ?
Si8 C36 C35 C34 -163.6(4) . . . . ?
Si8 C36 C37 La2 -127.6(5) . . . . ?
Si8 C36 C37 C38 163.8(5) . . . . ?
Si5 C23 C24 La2 -125.3(5) . . . . ?
Si5 C23 C24 C25 166.2(4) . . . . ?
Si6 C25 C24 La2 122.2(5) . . . . ?
Si6 C25 C24 C23 -168.4(4) . . . . ?
Si4 C14 C15 La1 131.6(4) . . . . ?
Si4 C14 C15 C16 -157.9(4) . . . . ?
O1 C56 C55 O6 62.4(8) . . . . ?
O1 C45 C46 O2 -68.0(8) . . . . ?
O4 C50 C49 O3 -61.7(9) . . . . ?
O4 C51 C52 O5 63.0(9) . . . . ?
O5 C53 C54 O6 -64.9(7) . . . . ?
O2 C47 C48 O3 64.7(8) . . . . ?
C26 C27 C23 La2 68.6(4) . . . . ?
C26 C27 C23 Si5 -166.3(4) . . . . ?
C26 C27 C23 C24 0.0(7) . . . . ?
C26 C25 C24 La2 -70.5(4) . . . . ?
C26 C25 C24 C23 -1.1(7) . . . . ?
C36 C35 C34 La2 -68.9(4) . . . . ?
C36 C35 C34 Si7 167.4(5) . . . . ?
C36 C35 C34 C38 -0.6(7) . . . . ?
C36 C37 C38 La2 69.6(4) . . . . ?
C36 C37 C38 C34 -1.2(7) . . . . ?
C35 C36 C37 La2 69.5(4) . . . . ?
C35 C36 C37 C38 0.8(7) . . . . ?
C27 C26 C25 La2 -69.1(4) . . . . ?
C27 C26 C25 Si6 168.7(4) . . . . ?
C27 C26 C25 C24 1.0(6) . . . . ?
C27 C23 C24 La2 69.2(4) . . . . ?
C27 C23 C24 C25 0.7(7) . . . . ?
C4 C5 C1 La1 -70.1(5) . . . . ?
C4 C5 C1 Si1 174.1(5) . . . . ?
C4 C5 C1 C2 -0.2(7) . . . . ?
C37 C36 C35 La2 -68.9(4) . . . . ?
C37 C36 C35 C34 -0.1(7) . . . . ?
C37 C38 C34 La2 70.4(5) . . . . ?
C37 C38 C34 Si7 -167.2(5) . . . . ?
C37 C38 C34 C35 1.1(7) . . . . ?
C5 C4 C3 La1 67.0(5) . . . . ?
C5 C4 C3 Si2 -167.7(5) . . . . ?
C5 C4 C3 C2 -2.1(7) . . . . ?
C13 C14 C15 La1 -69.3(4) . . . . ?
C13 C14 C15 C16 1.1(6) . . . . ?
C14 C13 C12 La1 68.6(4) . . . . ?
C14 C13 C12 Si3 -155.5(4) . . . . ?
C14 C13 C12 C16 1.4(7) . . . . ?
C14 C15 C16 La1 -72.1(4) . . . . ?
C14 C15 C16 C12 -0.3(7) . . . . ?
C25 C26 C27 La2 68.0(4) . . . . ?
C25 C26 C27 C23 -0.6(7) . . . . ?
C1 C2 C3 La1 -69.1(5) . . . . ?
C1 C2 C3 Si2 166.9(5) . . . . ?
C1 C2 C3 C4 2.0(7) . . . . ?
C15 C16 C12 La1 -69.9(4) . . . . ?
C15 C16 C12 Si3 156.2(5) . . . . ?
C15 C16 C12 C13 -0.6(7) . . . . ?
C12 C13 C14 La1 -68.5(4) . . . . ?
C12 C13 C14 Si4 157.6(4) . . . . ?
C12 C13 C14 C15 -1.5(6) . . . . ?
C3 C4 C5 La1 -66.8(5) . . . . ?
C3 C4 C5 C1 1.4(7) . . . . ?
C3 C2 C1 La1 69.6(5) . . . . ?
C3 C2 C1 Si1 -175.2(5) . . . . ?
C3 C2 C1 C5 -1.2(7) . . . . ?
C39 Si7 C34 La2 14.9(5) . . . . ?
C39 Si7 C34 C35 113.7(6) . . . . ?
C39 Si7 C34 C38 -80.5(6) . . . . ?
C50 O4 C51 C52 -179.0(6) . . . . ?
C29 Si5 C23 La2 -57.7(4) . . . . ?
C29 Si5 C23 C27 -155.1(5) . . . . ?
C29 Si5 C23 C24 42.0(6) . . . . ?
C56 O1 C45 C46 -172.6(6) . . . . ?
C32 Si6 C25 La2 49.6(4) . . . . ?
C32 Si6 C25 C26 146.5(5) . . . . ?
C32 Si6 C25 C24 -48.5(6) . . . . ?
C30 Si5 C23 La2 66.4(5) . . . . ?
C30 Si5 C23 C27 -31.0(6) . . . . ?
C30 Si5 C23 C24 166.1(6) . . . . ?
C44 Si8 C36 La2 -5.9(5) . . . . ?
C44 Si8 C36 C35 -105.5(6) . . . . ?
C44 Si8 C36 C37 94.7(6) . . . . ?
C41 Si7 C34 La2 -106.3(4) . . . . ?
C41 Si7 C34 C35 -7.5(7) . . . . ?
C41 Si7 C34 C38 158.3(6) . . . . ?
C8 Si1 C1 La1 -23.0(4) . . . . ?
C8 Si1 C1 C5 70.1(6) . . . . ?
C8 Si1 C1 C2 -117.0(6) . . . . ?
C20 Si4 C14 La1 -10.7(6) . . . . ?
C20 Si4 C14 C13 94.5(6) . . . . ?
C20 Si4 C14 C15 -110.6(6) . . . . ?
C53 O5 C52 C51 173.7(6) . . . . ?
C7 Si1 C1 La1 -142.5(3) . . . . ?
C7 Si1 C1 C5 -49.4(6) . . . . ?
C7 Si1 C1 C2 123.5(6) . . . . ?
C55 O6 C54 C53 -177.9(6) . . . . ?
C51 O4 C50 C49 -169.2(7) . . . . ?
C28 Si5 C23 La2 -175.5(4) . . . . ?
C28 Si5 C23 C27 87.0(6) . . . . ?
C28 Si5 C23 C24 -75.8(6) . . . . ?
C33 Si6 C25 La2 -71.6(5) . . . . ?
C33 Si6 C25 C26 25.3(7) . . . . ?
C33 Si6 C25 C24 -169.7(6) . . . . ?
C49 O3 C48 C47 176.7(6) . . . . ?
C18 Si3 C12 La1 -101.2(5) . . . . ?
C18 Si3 C12 C13 152.6(6) . . . . ?
C18 Si3 C12 C16 0.1(7) . . . . ?
C43 Si8 C36 La2 114.2(5) . . . . ?
C43 Si8 C36 C35 14.6(7) . . . . ?
C43 Si8 C36 C37 -145.2(6) . . . . ?
C54 O6 C55 C56 173.0(6) . . . . ?
C42 Si8 C36 La2 -127.2(4) . . . . ?
C42 Si8 C36 C35 133.2(5) . . . . ?
C42 Si8 C36 C37 -26.6(7) . . . . ?
C10 Si2 C3 La1 82.7(5) . . . . ?
C10 Si2 C3 C4 -17.0(7) . . . . ?
C10 Si2 C3 C2 -179.0(6) . . . . ?
C52 O5 C53 C54 -177.1(6) . . . . ?
C47 O2 C46 C45 179.1(6) . . . . ?
C45 O1 C56 C55 -175.1(6) . . . . ?
C46 O2 C47 C48 -178.8(6) . . . . ?
C31 Si6 C25 La2 167.5(4) . . . . ?
C31 Si6 C25 C26 -95.7(6) . . . . ?
C31 Si6 C25 C24 69.4(7) . . . . ?
C6 Si1 C1 La1 96.7(4) . . . . ?
C6 Si1 C1 C5 -170.2(6) . . . . ?
C6 Si1 C1 C2 2.7(8) . . . . ?
C48 O3 C49 C50 175.2(7) . . . . ?
C40 Si7 C34 La2 133.3(4) . . . . ?
C40 Si7 C34 C35 -127.8(6) . . . . ?
C40 Si7 C34 C38 37.9(7) . . . . ?
C22 Si4 C14 La1 113.8(5) . . . . ?
C22 Si4 C14 C13 -141.0(6) . . . . ?
C22 Si4 C14 C15 13.9(6) . . . . ?
C9 Si2 C3 La1 -157.0(5) . . . . ?
C9 Si2 C3 C4 103.4(7) . . . . ?
C9 Si2 C3 C2 -58.7(8) . . . . ?
C21 Si4 C14 La1 -132.3(5) . . . . ?
C21 Si4 C14 C13 -27.1(7) . . . . ?
C21 Si4 C14 C15 127.8(6) . . . . ?
C19 Si3 C12 La1 146.9(5) . . . . ?
C19 Si3 C12 C13 40.8(7) . . . . ?
C19 Si3 C12 C16 -111.8(7) . . . . ?
C11 Si2 C3 La1 -39.7(5) . . . . ?
C11 Si2 C3 C4 -139.3(6) . . . . ?
C11 Si2 C3 C2 58.6(8) . . . . ?
C17 Si3 C12 La1 23.1(7) . . . . ?
C17 Si3 C12 C13 -83.0(7) . . . . ?
C17 Si3 C12 C16 124.4(7) . . . . ?
C62 C57 C58 C59 2(2) . . . . ?
C65 C66 C67 C68 0.0 . . . . ?
C66 C65 C64 C63 0.0 . . . . ?
C66 C67 C68 C63 0.0 . . . . ?
C67 C68 C63 C64 0.0 . . . . ?
C68 C63 C64 C65 0.0 . . . . ?
C64 C65 C66 C67 0.0 . . . . ?
C61 C60 C59 C58 2.3(19) . . . . ?
C61 C62 C57 C58 -4.1(19) . . . . ?
C57 C62 C61 C60 5.7(19) . . . . ?
C57 C58 C59 C60 -1(2) . . . . ?
C59 C60 C61 C62 -4.9(19) . . . . ?
C78A C77A C76A C75A 0.0 . . . . ?
C77A C78A C79A C80A 0.0 . . . . ?
C77A C76A C75A C80A 0.0 . . . . ?
C76A C75A C80A C79A 0.0 . . . . ?
C75A C80A C79A C78A 0.0 . . . . ?
C79A C78A C77A C76A 0.0 . . . . ?
C84B C83B C82B C81B 0.0 . . . . ?
C83B C84B C85B C86B 0.0 . . . . ?
C83B C82B C81B C86B 0.0 . . . . ?
C82B C81B C86B C85B 0.0 . . . . ?
C81B C86B C85B C84B 0.0 . . . . ?
C85B C84B C83B C82B 0.0 . . . . ?
C75B C80B C79B C78B 0.0 . . . . ?
C80B C75B C76B C77B 0.0 . . . . ?
C80B C79B C78B C77B 0.0 . . . . ?
C79B C78B C77B C76B 0.0 . . . . ?
C78B C77B C76B C75B 0.0 . . . . ?
C76B C75B C80B C79B 0.0 . . . . ?
C71B C72B C73B C74B 0.0 . . . . ?
C72B C71B C70B C69B 0.0 . . . . ?
C72B C73B C74B C69B 0.0 . . . . ?
C73B C74B C69B C70B 0.0 . . . . ?
C74B C69B C70B C71B 0.0 . . . . ?
C70B C71B C72B C73B 0.0 . . . . ?
C72A C73A C74A C69A 0.0 . . . . ?
C73A C72A C71A C70A 0.0 . . . . ?
C73A C74A C69A C70A 0.0 . . . . ?
C74A C69A C70A C71A 0.0 . . . . ?
C69A C70A C71A C72A 0.0 . . . . ?
C71A C72A C73A C74A 0.0 . . . . ?
